data_7131738
loop_
_publ_author_name
'Grzelczak, Rafa&#x142; A'
'W&#x142;adyczyn, Anna'
'Bia&#x142;o&#x144;ska, Agata'
'John, &#x141;ukasz'
'Szyszko, Bartosz'

_publ_section_title
;
 POSSaxanes: active-template synthesis of organic-inorganic rotaxanes
 incorporating cubic silsesquioxane stoppers.
;
_journal_issue 49
_journal_name_full 'Chemical communications (Cambridge, England)'
_journal_page_first 7579
_journal_page_last 7582
_journal_paper_doi 10.1039/d3cc01706k
_journal_volume 59
_journal_year 2023
_chemical_formula_moiety
;
C59 H91 N3 O13 Si8, C32 H34 N2 O2, C4 H8 O2
;
_chemical_formula_sum 'C95 H133 N5 O17 Si8'
_chemical_formula_weight 1841.78
_space_group_crystal_system triclinic
_space_group_IT_number 2
_space_group_name_Hall '-P 1'
_space_group_name_H-M_alt 'P -1'
_atom_sites_solution_hydrogens mixed
_audit_creation_method SHELXL-2018/3
_audit_update_record
;
2023-05-04 deposited with the CCDC.	2023-05-09 downloaded from the CCDC.
;
_cell_angle_alpha 89.53(2)
_cell_angle_beta 84.35(2)
_cell_angle_gamma 87.50(2)
_cell_formula_units_Z 4
_cell_length_a 14.151(2)
_cell_length_b 15.072(2)
_cell_length_c 46.449(3)
_cell_measurement_reflns_used 54556
_cell_measurement_temperature 100(2)
_cell_measurement_theta_max 73.6600
_cell_measurement_theta_min 2.8450
_cell_volume 9849(2)
_computing_cell_refinement 'CrysAlisPro 1.171.42.42a (Rigaku OD, 2022)'
_computing_data_collection 'CrysAlisPro 1.171.42.42a (Rigaku OD, 2022)'
_computing_data_reduction 'CrysAlisPro 1.171.42.42a (Rigaku OD, 2022)'
_computing_molecular_graphics 'PyMOL Version 2.0 (Schrodinger, LLC)'
_computing_publication_material 'SHELXL-2018/3 (Sheldrick, 2018)'
_computing_structure_refinement 'SHELXL-2018/3 (Sheldrick, 2018)'
_computing_structure_solution 'SHELXS-2018/3 (Sheldrick, 2018)'
_diffrn_ambient_environment N~2~
_diffrn_ambient_temperature 100.01(10)
_diffrn_detector 'Hybrid Pixel Array Detector'
_diffrn_detector_area_resol_mean 10.0000
_diffrn_detector_type 'HyPix-Arc 150'
_diffrn_measured_fraction_theta_full 0.989
_diffrn_measured_fraction_theta_max 0.949
_diffrn_measurement_device 'four-circle diffractometer'
_diffrn_measurement_device_type 'XtaLAB Synergy R, DW system, HyPix-Arc 150'
_diffrn_measurement_method '\w scans'
_diffrn_radiation_monochromator mirror
_diffrn_radiation_probe x-ray
_diffrn_radiation_type 'Cu K\a'
_diffrn_radiation_wavelength 1.54184
_diffrn_reflns_av_R_equivalents 0.0272
_diffrn_reflns_av_unetI/netI 0.0230
_diffrn_reflns_Laue_measured_fraction_full 0.989
_diffrn_reflns_Laue_measured_fraction_max 0.949
_diffrn_reflns_limit_h_max 17
_diffrn_reflns_limit_h_min -16
_diffrn_reflns_limit_k_max 16
_diffrn_reflns_limit_k_min -18
_diffrn_reflns_limit_l_max 57
_diffrn_reflns_limit_l_min -54
_diffrn_reflns_number 154132
_diffrn_reflns_point_group_measured_fraction_full 0.989
_diffrn_reflns_point_group_measured_fraction_max 0.949
_diffrn_reflns_theta_full 67.684
_diffrn_reflns_theta_max 74.360
_diffrn_reflns_theta_min 1.912
_diffrn_source 'Rotating-anode X-ray tube'
_diffrn_source_type 'Rigaku (Cu) X-ray Source'
_exptl_absorpt_coefficient_mu 1.560
_exptl_absorpt_correction_T_max 1.00000
_exptl_absorpt_correction_T_min 0.86406
_exptl_absorpt_correction_type multi-scan
_exptl_absorpt_process_details
;
CrysAlisPro 1.171.42.42a (Rigaku Oxford Diffraction, 2022)
Empirical absorption correction using spherical harmonics,
implemented in SCALE3 ABSPACK scaling algorithm.
;
_exptl_crystal_colour colorless
_exptl_crystal_density_diffrn 1.242
_exptl_crystal_description block
_exptl_crystal_F_000 3944
_exptl_crystal_size_max 0.216
_exptl_crystal_size_mid 0.111
_exptl_crystal_size_min 0.052
_refine_diff_density_max 1.103
_refine_diff_density_min -1.135
_refine_diff_density_rms 0.063
_refine_ls_extinction_method none
_refine_ls_goodness_of_fit_ref 1.056
_refine_ls_hydrogen_treatment constr
_refine_ls_matrix_type full
_refine_ls_number_parameters 2865
_refine_ls_number_reflns 38144
_refine_ls_number_restraints 236
_refine_ls_restrained_S_all 1.062
_refine_ls_R_factor_all 0.0639
_refine_ls_R_factor_gt 0.0550
_refine_ls_shift/su_max 0.001
_refine_ls_shift/su_mean 0.000
_refine_ls_structure_factor_coef Fsqd
_refine_ls_weighting_details 'w=1/[\s^2^(Fo^2^)+(0.0743P)^2^+11.1132P] where P=(Fo^2^+2Fc^2^)/3'
_refine_ls_weighting_scheme calc
_refine_ls_wR_factor_gt 0.1522
_refine_ls_wR_factor_ref 0.1583
_reflns_Friedel_coverage 0.000
_reflns_number_gt 32093
_reflns_number_total 38144
_reflns_threshold_expression 'I > 2\s(I)'
_cod_data_source_file d3cc01706k2.cif
_cod_data_source_block 10aB(2249744)
_cod_depositor_comments 'Adding full bibliography for 7131737--7131738.cif.'
_cod_database_code 7131738
_shelx_shelxl_version_number 2018/3
_shelx_space_group_comment
;
The symmetry employed for this shelxl refinement is uniquely defined
by the following loop, which should always be used as a source of
symmetry information in preference to the above space-group names.
They are only intended as comments.
;
_oxdiff_exptl_absorpt_empirical_full_min 0.847
_oxdiff_exptl_absorpt_empirical_full_max 1.257
_oxdiff_exptl_absorpt_empirical_details
;
Empirical correction (ABSPACK) includes:
- Absorption correction using spherical harmonics
- Frame scaling
;

loop_
_space_group_symop_operation_xyz
'x, y, z'
'-x, -y, -z'

loop_
_atom_site_label
_atom_site_type_symbol
_atom_site_fract_x
_atom_site_fract_y
_atom_site_fract_z
_atom_site_U_iso_or_equiv
_atom_site_adp_type
_atom_site_occupancy
_atom_site_site_symmetry_order
_atom_site_calc_flag
_atom_site_refinement_flags_posn
_atom_site_refinement_flags_adp
_atom_site_refinement_flags_occupancy
_atom_site_disorder_assembly
_atom_site_disorder_group
C1A C -0.37239(19) 0.18124(19) 0.19387(6) 0.0276(6) Uani 0.8654(9) 1 d . . P A 1
C2A C -0.4599(2) 0.2012(2) 0.18328(7) 0.0313(6) Uani 0.8654(9) 1 d . . P A 1
H2A H -0.499904 0.249016 0.191191 0.038 Uiso 0.8654(9) 1 calc R U P A 1
C3A C -0.4874(2) 0.1507(2) 0.16119(7) 0.0335(7) Uani 0.8654(9) 1 d . . P A 1
H3A H -0.546779 0.162979 0.153767 0.040 Uiso 0.8654(9) 1 calc R U P A 1
C4A C -0.4276(2) 0.08209(19) 0.15002(7) 0.0299(6) Uani 0.8654(9) 1 d . . P A 1
H4AA H -0.444585 0.047529 0.134465 0.036 Uiso 0.8654(9) 1 calc R U P A 1
C5A C -0.3412(2) 0.0639(3) 0.16188(8) 0.0246(7) Uani 0.8654(9) 1 d . . P A 1
C6A C -0.27729(19) -0.01126(19) 0.15065(6) 0.0231(5) Uani 0.8654(9) 1 d . . P A 1
C7A C -0.3163(2) -0.08760(19) 0.14074(6) 0.0286(6) Uani 0.8654(9) 1 d . . P A 1
H7A H -0.383245 -0.092582 0.141786 0.034 Uiso 0.8654(9) 1 calc R U P A 1
C8A C -0.2558(2) -0.15549(19) 0.12944(7) 0.0336(7) Uani 0.8654(9) 1 d . . P A 1
H8A H -0.280246 -0.208250 0.122602 0.040 Uiso 0.8654(9) 1 calc R U P A 1
C9A C -0.1585(2) -0.14532(18) 0.12822(6) 0.0294(6) Uani 0.8654(9) 1 d . . P A 1
H9A H -0.115350 -0.190453 0.120031 0.035 Uiso 0.8654(9) 1 calc R U P A 1
C10A C -0.1247(2) -0.06816(18) 0.13915(6) 0.0226(5) Uani 0.8654(9) 1 d . . P A 1
C11A C -0.0193(3) -0.05559(18) 0.13756(6) 0.0227(6) Uani 0.8654(9) 1 d . . P A 1
H11A H 0.013785 -0.112863 0.141655 0.027 Uiso 0.8654(9) 1 calc R U P A 1
H11B H -0.006155 -0.012587 0.152507 0.027 Uiso 0.8654(9) 1 calc R U P A 1
C12A C 0.0194(2) -0.02167(18) 0.10771(6) 0.0254(6) Uani 0.8654(9) 1 d . . P A 1
H12A H -0.010226 0.037873 0.104512 0.030 Uiso 0.8654(9) 1 calc R U P A 1
H12B H 0.000073 -0.061796 0.092781 0.030 Uiso 0.8654(9) 1 calc R U P A 1
C13A C 0.12777(19) -0.01534(18) 0.10365(6) 0.0256(6) Uani 0.8654(9) 1 d . . P A 1
H13A H 0.157471 -0.073744 0.108278 0.031 Uiso 0.8654(9) 1 calc R U P A 1
H13B H 0.147403 -0.002103 0.083076 0.031 Uiso 0.8654(9) 1 calc R U P A 1
C14A C 0.16475(17) 0.05446(17) 0.12213(6) 0.0219(5) Uani 0.8654(9) 1 d . . P A 1
C15A C 0.1980(2) 0.0331(2) 0.14859(7) 0.0236(6) Uani 0.8654(9) 1 d . . P A 1
H15A H 0.198454 -0.027038 0.154839 0.028 Uiso 0.8654(9) 1 calc R U P A 1
C16A C 0.2306(2) 0.0970(3) 0.16629(8) 0.0240(7) Uani 0.8654(9) 1 d . . P A 1
H16A H 0.253016 0.080715 0.184298 0.029 Uiso 0.8654(9) 1 calc R U P A 1
C17A C 0.22982(18) 0.18494(18) 0.15713(6) 0.0236(5) Uani 0.8654(9) 1 d . . P A 1
C18A C 0.19678(18) 0.20852(17) 0.13069(6) 0.0233(5) Uani 0.8654(9) 1 d . . P A 1
H18A H 0.196141 0.268736 0.124479 0.028 Uiso 0.8654(9) 1 calc R U P A 1
C19A C 0.16485(18) 0.14346(17) 0.11354(6) 0.0222(5) Uani 0.8654(9) 1 d . . P A 1
H19A H 0.142533 0.159814 0.095522 0.027 Uiso 0.8654(9) 1 calc R U P A 1
O20A O 0.26139(14) 0.25373(13) 0.17238(4) 0.0303(4) Uani 0.8654(9) 1 d . . P A 1
C21A C 0.2738(2) 0.2371(2) 0.20228(6) 0.0293(6) Uani 0.8654(9) 1 d . . P A 1
H21A H 0.328388 0.194665 0.204034 0.035 Uiso 0.8654(9) 1 calc R U P A 1
H21B H 0.216073 0.211761 0.212305 0.035 Uiso 0.8654(9) 1 calc R U P A 1
C22A C 0.2919(2) 0.3255(2) 0.21535(7) 0.0340(7) Uani 0.8654(9) 1 d . . P A 1
H22A H 0.351288 0.348149 0.205455 0.041 Uiso 0.8654(9) 1 calc R U P A 1
H22B H 0.301925 0.316132 0.235974 0.041 Uiso 0.8654(9) 1 calc R U P A 1
C23A C 0.2119(2) 0.3959(2) 0.21335(7) 0.0345(7) Uani 0.8654(9) 1 d . . P A 1
H23A H 0.230701 0.452183 0.221500 0.041 Uiso 0.8654(9) 1 calc R U P A 1
H23B H 0.202767 0.406554 0.192723 0.041 Uiso 0.8654(9) 1 calc R U P A 1
C24A C 0.1188(2) 0.3697(2) 0.22917(7) 0.0342(7) Uani 0.8654(9) 1 d . . P A 1
H24A H 0.100640 0.311679 0.222118 0.041 Uiso 0.8654(9) 1 calc R U P A 1
H24B H 0.124681 0.364716 0.250187 0.041 Uiso 0.8654(9) 1 calc R U P A 1
O25A O 0.04855(18) 0.43762(15) 0.22367(5) 0.0368(5) Uani 0.8654(9) 1 d . . P A 1
C26A C -0.0443(2) 0.4187(2) 0.23133(6) 0.0323(7) Uani 0.8654(9) 1 d . . P A 1
C27A C -0.1117(3) 0.4775(2) 0.22092(7) 0.0364(8) Uani 0.8654(9) 1 d . . P A 1
H27A H -0.091923 0.527713 0.209771 0.044 Uiso 0.8654(9) 1 calc R U P A 1
C28A C -0.2066(4) 0.4630(3) 0.22676(9) 0.0394(10) Uani 0.8654(9) 1 d . . P A 1
H28A H -0.251879 0.503591 0.219516 0.047 Uiso 0.8654(9) 1 calc R U P A 1
C29A C -0.2389(2) 0.3891(2) 0.24328(6) 0.0324(7) Uani 0.8654(9) 1 d . . P A 1
C30A C -0.1698(3) 0.3327(2) 0.25362(7) 0.0315(6) Uani 0.8654(9) 1 d . . P A 1
H30A H -0.189174 0.282742 0.264951 0.038 Uiso 0.8654(9) 1 calc R U P A 1
C31A C -0.0731(3) 0.3464(2) 0.24804(7) 0.0298(7) Uani 0.8654(9) 1 d . . P A 1
H31A H -0.027584 0.306794 0.255583 0.036 Uiso 0.8654(9) 1 calc R U P A 1
C32A C -0.3436(2) 0.3723(2) 0.24867(7) 0.0409(8) Uani 0.8654(9) 1 d . . P A 1
H32A H -0.379006 0.429908 0.252178 0.049 Uiso 0.8654(9) 1 calc R U P A 1
H32B H -0.354232 0.336031 0.266466 0.049 Uiso 0.8654(9) 1 calc R U P A 1
C33A C -0.3846(2) 0.3249(2) 0.22390(7) 0.0377(7) Uani 0.8654(9) 1 d . . P A 1
H33A H -0.453598 0.318522 0.228890 0.045 Uiso 0.8654(9) 1 calc R U P A 1
H33B H -0.376192 0.361740 0.206158 0.045 Uiso 0.8654(9) 1 calc R U P A 1
C34A C -0.3367(2) 0.2332(2) 0.21788(7) 0.0348(7) Uani 0.8654(9) 1 d . . P A 1
H34A H -0.267708 0.240537 0.213161 0.042 Uiso 0.8654(9) 1 calc R U P A 1
H34B H -0.344728 0.197486 0.235873 0.042 Uiso 0.8654(9) 1 calc R U P A 1
N35A N -0.31446(15) 0.11318(15) 0.18343(5) 0.0242(5) Uani 0.8654(9) 1 d . . P A 1
N36A N -0.18257(15) -0.00142(14) 0.15014(5) 0.0212(4) Uani 0.8654(9) 1 d . . P A 1
C1B C 0.72076(18) 0.68562(18) 0.19313(6) 0.0237(5) Uani 0.8654(9) 1 d . . P A 1
C2B C 0.8138(2) 0.70400(19) 0.18298(7) 0.0292(6) Uani 0.8654(9) 1 d . . P A 1
H2B H 0.844968 0.751047 0.191047 0.035 Uiso 0.8654(9) 1 calc R U P A 1
C3B C 0.8600(2) 0.65242(19) 0.16091(7) 0.0309(6) Uani 0.8654(9) 1 d . . P A 1
H3B H 0.923359 0.663733 0.153559 0.037 Uiso 0.8654(9) 1 calc R U P A 1
C4B C 0.81276(19) 0.58454(19) 0.14977(6) 0.0281(6) Uani 0.8654(9) 1 d . . P A 1
H4B H 0.842905 0.549453 0.134321 0.034 Uiso 0.8654(9) 1 calc R U P A 1
C5B C 0.7205(2) 0.5676(3) 0.16127(8) 0.0228(8) Uani 0.8654(9) 1 d . . P A 1
C6B C 0.6703(2) 0.4913(2) 0.15091(6) 0.0233(6) Uani 0.8654(9) 1 d . . P A 1
C7B C 0.7227(2) 0.41393(18) 0.14265(6) 0.0292(6) Uani 0.8654(9) 1 d . . P A 1
H7B H 0.789178 0.409292 0.144118 0.035 Uiso 0.8654(9) 1 calc R U P A 1
C8B C 0.6763(2) 0.34399(19) 0.13230(7) 0.0330(7) Uani 0.8654(9) 1 d . . P A 1
H8B H 0.710197 0.290065 0.126705 0.040 Uiso 0.8654(9) 1 calc R U P A 1
C9B C 0.5793(2) 0.35399(19) 0.13022(6) 0.0308(6) Uani 0.8654(9) 1 d . . P A 1
H9BA H 0.545702 0.307480 0.122754 0.037 Uiso 0.8654(9) 1 calc R U P A 1
C10B C 0.5319(3) 0.43323(18) 0.13925(6) 0.0229(6) Uani 0.8654(9) 1 d . . P A 1
C11B C 0.4265(3) 0.44610(18) 0.13695(6) 0.0236(6) Uani 0.8654(9) 1 d . . P A 1
H11M H 0.398638 0.488446 0.151957 0.028 Uiso 0.8654(9) 1 calc R U P A 1
H11N H 0.395867 0.388713 0.140531 0.028 Uiso 0.8654(9) 1 calc R U P A 1
C12B C 0.40617(19) 0.48160(17) 0.10694(6) 0.0247(5) Uani 0.8654(9) 1 d . . P A 1
H12M H 0.433895 0.540560 0.104010 0.030 Uiso 0.8654(9) 1 calc R U P A 1
H12N H 0.438413 0.441235 0.092003 0.030 Uiso 0.8654(9) 1 calc R U P A 1
C13B C 0.30008(19) 0.49041(18) 0.10256(6) 0.0256(6) Uani 0.8654(9) 1 d . . P A 1
H13M H 0.293415 0.505349 0.082045 0.031 Uiso 0.8654(9) 1 calc R U P A 1
H13N H 0.271357 0.432375 0.106690 0.031 Uiso 0.8654(9) 1 calc R U P A 1
C14B C 0.24583(18) 0.56025(17) 0.12150(5) 0.0210(5) Uani 0.8654(9) 1 d . . P A 1
C15B C 0.1927(2) 0.5376(2) 0.14688(7) 0.0247(6) Uani 0.8654(9) 1 d . . P A 1
H15B H 0.188839 0.476626 0.151957 0.030 Uiso 0.8654(9) 1 calc R U P A 1
C16B C 0.1446(2) 0.6007(3) 0.16530(7) 0.0265(7) Uani 0.8654(9) 1 d . . P A 1
H16B H 0.108885 0.583202 0.182659 0.032 Uiso 0.8654(9) 1 calc R U P A 1
C17B C 0.15004(19) 0.68969(19) 0.15768(6) 0.0263(6) Uani 0.8654(9) 1 d . . P A 1
C18B C 0.20284(19) 0.71480(18) 0.13211(6) 0.0256(6) Uani 0.8654(9) 1 d . . P A 1
H18B H 0.206487 0.775761 0.126937 0.031 Uiso 0.8654(9) 1 calc R U P A 1
C19B C 0.24974(19) 0.65027(18) 0.11439(6) 0.0232(5) Uani 0.8654(9) 1 d . . P A 1
H19B H 0.285383 0.667577 0.097000 0.028 Uiso 0.8654(9) 1 calc R U P A 1
O20B O 0.10458(15) 0.75809(14) 0.17371(4) 0.0359(5) Uani 0.8654(9) 1 d . . P A 1
C21B C 0.0729(2) 0.7390(2) 0.20344(6) 0.0324(6) Uani 0.8654(9) 1 d . . P A 1
H21M H 0.125409 0.710549 0.213253 0.039 Uiso 0.8654(9) 1 calc R U P A 1
H21N H 0.019650 0.698281 0.204525 0.039 Uiso 0.8654(9) 1 calc R U P A 1
C22B C 0.0407(2) 0.8267(2) 0.21779(7) 0.0375(7) Uani 0.8654(9) 1 d . . P A 1
H22M H 0.021607 0.815458 0.238534 0.045 Uiso 0.8654(9) 1 calc R U P A 1
H22N H -0.016352 0.850368 0.209041 0.045 Uiso 0.8654(9) 1 calc R U P A 1
C23B C 0.1146(2) 0.8974(2) 0.21543(7) 0.0362(7) Uani 0.8654(9) 1 d . . P A 1
H23M H 0.132934 0.909953 0.194724 0.043 Uiso 0.8654(9) 1 calc R U P A 1
H23N H 0.085939 0.952825 0.224414 0.043 Uiso 0.8654(9) 1 calc R U P A 1
C24B C 0.2031(2) 0.8704(2) 0.22984(7) 0.0327(6) Uani 0.8654(9) 1 d . . P A 1
H24M H 0.186916 0.863415 0.250941 0.039 Uiso 0.8654(9) 1 calc R U P A 1
H24N H 0.230248 0.812878 0.221995 0.039 Uiso 0.8654(9) 1 calc R U P A 1
O25B O 0.27132(17) 0.93844(16) 0.22428(5) 0.0327(5) Uani 0.8654(9) 1 d . . P A 1
C26B C 0.3603(2) 0.9196(2) 0.23285(6) 0.0296(6) Uani 0.8654(9) 1 d . . P A 1
C27B C 0.4303(4) 0.9782(2) 0.22324(8) 0.0333(8) Uani 0.8654(9) 1 d . . P A 1
H27B H 0.414899 1.028327 0.211778 0.040 Uiso 0.8654(9) 1 calc R U P A 1
C28B C 0.5214(3) 0.9634(2) 0.23037(8) 0.0360(8) Uani 0.8654(9) 1 d . . P A 1
H28B H 0.568222 1.004302 0.223883 0.043 Uiso 0.8654(9) 1 calc R U P A 1
C29B C 0.5478(2) 0.88964(19) 0.24697(6) 0.0301(6) Uani 0.8654(9) 1 d . . P A 1
C30B C 0.4761(2) 0.83399(19) 0.25675(6) 0.0294(6) Uani 0.8654(9) 1 d . . P A 1
H30B H 0.490898 0.784855 0.268686 0.035 Uiso 0.8654(9) 1 calc R U P A 1
C31B C 0.3834(4) 0.8473(2) 0.24977(7) 0.0289(7) Uani 0.8654(9) 1 d . . P A 1
H31B H 0.336154 0.807105 0.256535 0.035 Uiso 0.8654(9) 1 calc R U P A 1
C32B C 0.6499(2) 0.8685(2) 0.25218(7) 0.0361(7) Uani 0.8654(9) 1 d . . P A 1
H32M H 0.651442 0.829115 0.269293 0.043 Uiso 0.8654(9) 1 calc R U P A 1
H32N H 0.680037 0.924257 0.256572 0.043 Uiso 0.8654(9) 1 calc R U P A 1
C33B C 0.7080(2) 0.8232(2) 0.22614(7) 0.0322(6) Uani 0.8654(9) 1 d . . P A 1
H33M H 0.711696 0.864871 0.209518 0.039 Uiso 0.8654(9) 1 calc R U P A 1
H33N H 0.773485 0.809508 0.231097 0.039 Uiso 0.8654(9) 1 calc R U P A 1
C34B C 0.6648(2) 0.73788(19) 0.21734(6) 0.0290(6) Uani 0.8654(9) 1 d . . P A 1
H34M H 0.656636 0.698858 0.234572 0.035 Uiso 0.8654(9) 1 calc R U P A 1
H34N H 0.600775 0.753015 0.211408 0.035 Uiso 0.8654(9) 1 calc R U P A 1
N35B N 0.67454(15) 0.61852(14) 0.18268(5) 0.0214(4) Uani 0.8654(9) 1 d . . P A 1
N36B N 0.57571(15) 0.50174(14) 0.14941(5) 0.0213(4) Uani 0.8654(9) 1 d . . P A 1
C1D C 0.37473(16) 0.40051(14) 0.30763(5) 0.0206(4) Uani 1 1 d . . . . .
H1G H 0.403538 0.341621 0.307225 0.025 Uiso 0.1346(9) 1 d R U P A 2
H1H H 0.307108 0.394931 0.310375 0.025 Uiso 0.1346(9) 1 d R U P A 2
H1E H 0.426209 0.360961 0.300165 0.025 Uiso 0.8654(9) 1 d R U P A 1
H1F H 0.322108 0.364861 0.314135 0.025 Uiso 0.8654(9) 1 d R U P A 1
C2D C 0.3460(2) 0.46062(17) 0.28289(6) 0.0237(5) Uani 0.8654(9) 1 d . . P A 1
H2E H 0.340843 0.423511 0.265673 0.028 Uiso 0.8654(9) 1 calc R U P A 1
H2F H 0.282452 0.488659 0.288611 0.028 Uiso 0.8654(9) 1 calc R U P A 1
C3D C 0.4149(2) 0.53282(19) 0.27471(6) 0.0240(6) Uani 0.8654(9) 1 d . . P A 1
H3E H 0.412465 0.576205 0.290678 0.029 Uiso 0.8654(9) 1 calc R U P A 1
H3F H 0.480374 0.506275 0.271760 0.029 Uiso 0.8654(9) 1 calc R U P A 1
N4D N 0.3917(3) 0.5788(3) 0.24815(7) 0.0228(8) Uani 0.8654(9) 1 d . . P A 1
N5D N 0.30441(15) 0.61673(15) 0.24703(5) 0.0240(5) Uani 0.8654(9) 1 d . . P A 1
N6D N 0.30261(15) 0.65203(15) 0.22113(5) 0.0233(5) Uani 0.8654(9) 1 d . . P A 1
C7D C 0.38945(18) 0.63706(16) 0.20602(5) 0.0184(5) Uani 0.8654(9) 1 d . . P A 1
C8D C 0.44668(18) 0.59018(17) 0.22337(5) 0.0209(5) Uani 0.8654(9) 1 d . . P A 1
H8D H 0.510994 0.570235 0.218835 0.025 Uiso 0.8654(9) 1 calc R U P A 1
C9D C 0.4131(2) 0.66793(16) 0.17590(5) 0.0194(5) Uani 0.8654(9) 1 d . . P A 1
H9E H 0.477037 0.644244 0.168377 0.023 Uiso 0.8654(9) 1 calc R U P A 1
H9F H 0.366299 0.646816 0.163290 0.023 Uiso 0.8654(9) 1 calc R U P A 1
O10D O 0.41089(15) 0.76371(11) 0.17610(4) 0.0206(4) Uani 0.8654(9) 1 d . . P A 1
C11D C 0.4269(2) 0.80321(17) 0.14966(6) 0.0167(5) Uani 0.8654(9) 1 d . . P A 1
C12D C 0.4637(5) 0.7600(5) 0.12476(19) 0.0203(12) Uani 0.8654(9) 1 d . U P A 1
H12D H 0.480858 0.698455 0.125465 0.024 Uiso 0.8654(9) 1 calc R U P A 1
C13D C 0.4759(3) 0.8054(4) 0.09866(14) 0.0193(9) Uani 0.8654(9) 1 d . U P A 1
H13D H 0.501745 0.774190 0.081819 0.023 Uiso 0.8654(9) 1 calc R U P A 1
C14D C 0.4513(3) 0.8959(2) 0.09643(7) 0.0157(7) Uani 0.8654(9) 1 d . . P A 1
C15D C 0.41782(16) 0.93901(15) 0.12213(5) 0.0151(4) Uani 0.8654(9) 1 d . . P A 1
H15D H 0.402742 1.001020 0.121690 0.018 Uiso 0.8654(9) 1 calc R U P A 1
C16D C 0.40590(17) 0.89402(15) 0.14833(5) 0.0176(5) Uani 0.8654(9) 1 d . . P A 1
H16D H 0.383247 0.925450 0.165448 0.021 Uiso 0.8654(9) 1 calc R U P A 1
C17D C 0.4569(3) 0.94009(19) 0.06597(6) 0.0144(6) Uani 0.8654(9) 1 d . . P A 1
C18D C 0.4719(5) 1.0434(3) 0.06644(15) 0.0146(9) Uani 0.8654(9) 1 d . U P A 1
C19D C 0.54988(17) 1.08020(15) 0.05174(5) 0.0166(5) Uani 0.8654(9) 1 d . . P A 1
H19D H 0.597092 1.042921 0.041365 0.020 Uiso 0.8654(9) 1 calc R U P A 1
C20D C 0.56027(18) 1.17175(16) 0.05191(6) 0.0208(5) Uani 0.8654(9) 1 d . . P A 1
H20D H 0.613689 1.196159 0.041179 0.025 Uiso 0.8654(9) 1 calc R U P A 1
C21D C 0.4948(3) 1.22717(19) 0.06729(7) 0.0223(7) Uani 0.8654(9) 1 d . . P A 1
H21D H 0.503810 1.289133 0.068196 0.027 Uiso 0.8654(9) 1 calc R U P A 1
C22D C 0.41394(18) 1.18979(16) 0.08168(5) 0.0204(5) Uani 0.8654(9) 1 d . . P A 1
H22D H 0.367119 1.227007 0.092250 0.025 Uiso 0.8654(9) 1 calc R U P A 1
C23D C 0.40171(17) 1.09886(16) 0.08062(5) 0.0177(5) Uani 0.8654(9) 1 d . . P A 1
H23D H 0.345256 1.074682 0.089601 0.021 Uiso 0.8654(9) 1 calc R U P A 1
C24D C 0.54102(17) 0.89377(15) 0.04742(5) 0.0139(4) Uani 0.8654(9) 1 d . . P A 1
C25D C 0.6313(2) 0.8917(2) 0.05760(6) 0.0177(5) Uani 0.8654(9) 1 d . . P A 1
H25D H 0.638829 0.917664 0.075755 0.021 Uiso 0.8654(9) 1 calc R U P A 1
C26D C 0.7093(2) 0.85231(19) 0.04160(7) 0.0221(6) Uani 0.8654(9) 1 d . . P A 1
H26D H 0.770073 0.852694 0.048670 0.026 Uiso 0.8654(9) 1 calc R U P A 1
C27D C 0.69977(18) 0.81219(17) 0.01524(6) 0.0239(5) Uani 0.8654(9) 1 d . . P A 1
H27D H 0.753362 0.784664 0.004379 0.029 Uiso 0.8654(9) 1 calc R U P A 1
C28D C 0.61119(18) 0.81293(16) 0.00509(5) 0.0210(5) Uani 0.8654(9) 1 d . . P A 1
H28D H 0.603784 0.785440 -0.012831 0.025 Uiso 0.8654(9) 1 calc R U P A 1
C29D C 0.53224(17) 0.85388(15) 0.02101(5) 0.0170(5) Uani 0.8654(9) 1 d . . P A 1
H29D H 0.471895 0.854395 0.013662 0.020 Uiso 0.8654(9) 1 calc R U P A 1
C30D C 0.3631(2) 0.92465(17) 0.05235(5) 0.0142(5) Uani 0.8654(9) 1 d . . P A 1
C31D C 0.33775(17) 0.97842(16) 0.02949(5) 0.0187(5) Uani 0.8654(9) 1 d . . P A 1
H31D H 0.376041 1.026550 0.023313 0.022 Uiso 0.8654(9) 1 calc R U P A 1
C32D C 0.25751(18) 0.96276(17) 0.01562(6) 0.0213(5) Uani 0.8654(9) 1 d . . P A 1
H32D H 0.241402 1.000206 0.000131 0.026 Uiso 0.8654(9) 1 calc R U P A 1
C33D C 0.20076(18) 0.89267(17) 0.02429(6) 0.0235(5) Uani 0.8654(9) 1 d . . P A 1
H33D H 0.145839 0.881944 0.014834 0.028 Uiso 0.8654(9) 1 calc R U P A 1
C34D C 0.2250(3) 0.83885(19) 0.04675(7) 0.0225(6) Uani 0.8654(9) 1 d . . P A 1
H34D H 0.186584 0.790615 0.052742 0.027 Uiso 0.8654(9) 1 calc R U P A 1
C35D C 0.30532(19) 0.8545(2) 0.06079(5) 0.0172(5) Uani 0.8654(9) 1 d . . P A 1
H35D H 0.320906 0.816857 0.076298 0.021 Uiso 0.8654(9) 1 calc R U P A 1
C2F C 0.4015(16) 0.4442(13) 0.2774(4) 0.030(4) Uiso 0.1346(9) 1 d . . P A 2
H2O H 0.471513 0.441436 0.273196 0.036 Uiso 0.1346(9) 1 calc R U P A 2
H2P H 0.374630 0.409716 0.262340 0.036 Uiso 0.1346(9) 1 calc R U P A 2
C3F C 0.3651(18) 0.5406(13) 0.2759(4) 0.030(5) Uiso 0.1346(9) 1 d . . P A 2
H3O H 0.295342 0.542557 0.275217 0.036 Uiso 0.1346(9) 1 calc R U P A 2
H3P H 0.378688 0.571980 0.293559 0.036 Uiso 0.1346(9) 1 calc R U P A 2
N4F N 0.4083(12) 0.5855(18) 0.2510(4) 0.019(7) Uiso 0.1346(9) 1 d D . P A 2
N5F N 0.4993(10) 0.6163(10) 0.2515(3) 0.035(4) Uiso 0.1346(9) 1 d D . P A 2
N6F N 0.5295(9) 0.6466(10) 0.2243(3) 0.038(4) Uiso 0.1346(9) 1 d D . P A 2
C7F C 0.4569(13) 0.6363(14) 0.2069(3) 0.047(5) Uiso 0.1346(9) 1 d D . P A 2
C8F C 0.3870(12) 0.5899(14) 0.2226(4) 0.045(5) Uiso 0.1346(9) 1 d D . P A 2
H8F H 0.333698 0.565380 0.215220 0.054 Uiso 0.1346(9) 1 calc R U P A 2
C9F C 0.467(2) 0.6627(16) 0.1765(5) 0.043(6) Uiso 0.1346(9) 1 d . . P A 2
H9O H 0.413854 0.640773 0.166426 0.052 Uiso 0.1346(9) 1 calc R U P A 2
H9P H 0.527618 0.638937 0.166673 0.052 Uiso 0.1346(9) 1 calc R U P A 2
O10F O 0.4638(12) 0.7604(10) 0.1768(3) 0.036(4) Uiso 0.1346(9) 1 d . . P A 2
C11F C 0.4651(17) 0.7974(15) 0.1489(5) 0.024(6) Uiso 0.1346(9) 1 d . . P A 2
C12F C 0.453(4) 0.750(4) 0.1234(13) 0.015(4) Uiso 0.1346(9) 1 d . U P A 2
H12F H 0.442824 0.688407 0.123477 0.018 Uiso 0.1346(9) 1 calc R U P A 2
C13F C 0.457(3) 0.801(3) 0.0980(11) 0.015(3) Uiso 0.1346(9) 1 d . U P A 2
H13F H 0.444752 0.773210 0.080621 0.018 Uiso 0.1346(9) 1 calc R U P A 2
C14F C 0.4788(16) 0.8941(17) 0.0968(6) 0.012(6) Uiso 0.1346(9) 1 d . . P A 2
C15F C 0.4998(14) 0.9327(13) 0.1223(4) 0.033(4) Uiso 0.1346(9) 1 d . . P A 2
H15F H 0.518851 0.992432 0.121800 0.040 Uiso 0.1346(9) 1 calc R U P A 2
C16F C 0.4943(15) 0.8882(14) 0.1480(5) 0.036(4) Uiso 0.1346(9) 1 d . . P A 2
H16F H 0.509399 0.916311 0.165135 0.044 Uiso 0.1346(9) 1 calc R U P A 2
C17F C 0.4891(19) 0.9326(19) 0.0646(6) 0.030(8) Uiso 0.1346(9) 1 d . . P A 2
C18F C 0.472(3) 1.027(2) 0.0667(10) 0.007(4) Uiso 0.1346(9) 1 d . U P A 2
C19F C 0.4038(16) 1.0824(15) 0.0519(5) 0.043(5) Uiso 0.1346(9) 1 d . . P A 2
H19F H 0.361265 1.050662 0.041688 0.051 Uiso 0.1346(9) 1 calc R U P A 2
C20F C 0.3919(18) 1.1737(16) 0.0505(5) 0.050(6) Uiso 0.1346(9) 1 d . . P A 2
H20F H 0.344372 1.202532 0.040256 0.060 Uiso 0.1346(9) 1 calc R U P A 2
C21F C 0.4594(16) 1.2234(15) 0.0664(5) 0.019(6) Uiso 0.1346(9) 1 d . . P A 2
H21F H 0.452317 1.286396 0.066794 0.023 Uiso 0.1346(9) 1 calc R U P A 2
C22F C 0.5247(16) 1.1870(15) 0.0791(5) 0.037(5) Uiso 0.1346(9) 1 d . . P A 2
H22F H 0.568867 1.221482 0.087776 0.045 Uiso 0.1346(9) 1 calc R U P A 2
C23F C 0.5311(16) 1.0953(15) 0.0803(5) 0.043(5) Uiso 0.1346(9) 1 d . . P A 2
H23F H 0.579531 1.070860 0.091151 0.052 Uiso 0.1346(9) 1 calc R U P A 2
C24F C 0.5959(17) 0.9191(14) 0.0519(4) 0.023(4) Uiso 0.1346(9) 1 d . . P A 2
C25F C 0.6347(16) 0.9731(15) 0.0297(5) 0.040(5) Uiso 0.1346(9) 1 d . . P A 2
H25F H 0.597329 1.022742 0.023917 0.048 Uiso 0.1346(9) 1 calc R U P A 2
C26F C 0.7236(16) 0.9585(15) 0.0159(5) 0.041(5) Uiso 0.1346(9) 1 d . . P A 2
H26F H 0.745004 0.995131 0.000053 0.049 Uiso 0.1346(9) 1 calc R U P A 2
C27F C 0.7814(18) 0.8920(16) 0.0248(5) 0.047(5) Uiso 0.1346(9) 1 d . . P A 2
H27F H 0.845697 0.883818 0.016918 0.057 Uiso 0.1346(9) 1 calc R U P A 2
C28F C 0.7410(16) 0.8371(15) 0.0458(5) 0.023(5) Uiso 0.1346(9) 1 d . . P A 2
H28F H 0.776267 0.784877 0.050639 0.027 Uiso 0.1346(9) 1 calc R U P A 2
C29F C 0.6542(15) 0.8529(16) 0.0601(4) 0.027(5) Uiso 0.1346(9) 1 d . . P A 2
H29F H 0.633927 0.816589 0.076141 0.032 Uiso 0.1346(9) 1 calc R U P A 2
C30F C 0.415(2) 0.8943(17) 0.0484(5) 0.047(5) Uiso 0.1346(9) 1 d . . P A 2
C31F C 0.4490(17) 0.8513(15) 0.0209(5) 0.042(5) Uiso 0.1346(9) 1 d . . P A 2
H31F H 0.514142 0.851712 0.013636 0.051 Uiso 0.1346(9) 1 calc R U P A 2
C32F C 0.3819(18) 0.8090(17) 0.0054(6) 0.053(6) Uiso 0.1346(9) 1 d . . P A 2
H32F H 0.400733 0.780450 -0.012511 0.064 Uiso 0.1346(9) 1 calc R U P A 2
C33F C 0.290(2) 0.8107(18) 0.0170(6) 0.059(7) Uiso 0.1346(9) 1 d . . P A 2
H33F H 0.244030 0.785444 0.006514 0.071 Uiso 0.1346(9) 1 calc R U P A 2
C34F C 0.262(2) 0.8476(19) 0.0435(7) 0.044(8) Uiso 0.1346(9) 1 d . . P A 2
H34F H 0.199058 0.842847 0.052046 0.053 Uiso 0.1346(9) 1 calc R U P A 2
C35F C 0.3279(17) 0.8921(17) 0.0578(4) 0.017(4) Uiso 0.1346(9) 1 d . . P A 2
H35F H 0.306533 0.922171 0.075291 0.020 Uiso 0.1346(9) 1 calc R U P A 2
C1G C 0.026(2) -0.0673(16) 0.1392(5) 0.038(6) Uiso 0.1346(9) 1 d . . P A 2
C2G C 0.0791(18) -0.1470(17) 0.1297(5) 0.052(6) Uiso 0.1346(9) 1 d . . P A 2
H2IG H 0.047221 -0.193938 0.121775 0.062 Uiso 0.1346(9) 1 calc R U P A 2
C3G C 0.176(2) -0.1565(19) 0.1318(6) 0.058(6) Uiso 0.1346(9) 1 d . . P A 2
H3G H 0.209949 -0.210249 0.126107 0.070 Uiso 0.1346(9) 1 calc R U P A 2
C4G C 0.2229(19) -0.0854(17) 0.1425(6) 0.052(6) Uiso 0.1346(9) 1 d . . P A 2
H4G H 0.289207 -0.090664 0.144331 0.063 Uiso 0.1346(9) 1 calc R U P A 2
C5G C 0.1710(18) -0.0066(18) 0.1506(5) 0.041(6) Uiso 0.1346(9) 1 d . . P A 2
C6G C 0.2161(15) 0.0691(17) 0.1600(5) 0.013(5) Uiso 0.1346(9) 1 d . . P A 2
C7G C 0.3152(19) 0.0838(18) 0.1496(6) 0.056(6) Uiso 0.1346(9) 1 d . . P A 2
H7G H 0.346944 0.047129 0.134800 0.067 Uiso 0.1346(9) 1 calc R U P A 2
C8G C 0.362(2) 0.1507(18) 0.1611(6) 0.056(6) Uiso 0.1346(9) 1 d . . P A 2
H8G H 0.426795 0.159681 0.154406 0.067 Uiso 0.1346(9) 1 calc R U P A 2
C9G C 0.3163(18) 0.2051(17) 0.1825(5) 0.050(6) Uiso 0.1346(9) 1 d . . P A 2
H9G H 0.348031 0.253149 0.189740 0.060 Uiso 0.1346(9) 1 calc R U P A 2
C10G C 0.2168(17) 0.1876(16) 0.1939(5) 0.048(5) Uiso 0.1346(9) 1 d . . P A 2
C11G C 0.1642(17) 0.2354(15) 0.2181(5) 0.045(5) Uiso 0.1346(9) 1 d . . P A 2
H11I H 0.159735 0.195936 0.235295 0.054 Uiso 0.1346(9) 1 calc R U P A 2
H11J H 0.098778 0.249666 0.213180 0.054 Uiso 0.1346(9) 1 calc R U P A 2
C12G C 0.2107(17) 0.3245(15) 0.2262(5) 0.046(5) Uiso 0.1346(9) 1 d . . P A 2
H12I H 0.276401 0.311595 0.231098 0.055 Uiso 0.1346(9) 1 calc R U P A 2
H12J H 0.213064 0.365980 0.209544 0.055 Uiso 0.1346(9) 1 calc R U P A 2
C13G C 0.1489(18) 0.3679(17) 0.2529(6) 0.052(6) Uiso 0.1346(9) 1 d . . P A 2
H13I H 0.148533 0.326380 0.269557 0.062 Uiso 0.1346(9) 1 calc R U P A 2
H13J H 0.178627 0.422773 0.258392 0.062 Uiso 0.1346(9) 1 calc R U P A 2
C14G C 0.0471(15) 0.3905(14) 0.2469(5) 0.038(5) Uiso 0.1346(9) 1 d . . P A 2
C15G C -0.022(2) 0.3335(17) 0.2567(6) 0.047(5) Uiso 0.1346(9) 1 d . . P A 2
H15G H -0.005770 0.284139 0.268376 0.057 Uiso 0.1346(9) 1 calc R U P A 2
C16G C -0.117(2) 0.3468(13) 0.2498(4) 0.016(4) Uiso 0.1346(9) 1 d . . P A 2
H16G H -0.164690 0.307034 0.256695 0.019 Uiso 0.1346(9) 1 calc R U P A 2
C17G C -0.1388(16) 0.4202(15) 0.2326(5) 0.042(5) Uiso 0.1346(9) 1 d . . P A 2
C18G C -0.068(2) 0.472(3) 0.2250(8) 0.057(9) Uiso 0.1346(9) 1 d . . P A 2
H18G H -0.086312 0.522510 0.214148 0.069 Uiso 0.1346(9) 1 calc R U P A 2
C19G C 0.018(3) 0.470(2) 0.2289(8) 0.065(9) Uiso 0.1346(9) 1 d . . P A 2
H19G H 0.060874 0.513715 0.221409 0.078 Uiso 0.1346(9) 1 calc R U P A 2
O20G O -0.2294(17) 0.4389(15) 0.2257(6) 0.040(7) Uiso 0.1346(9) 1 d . . P A 2
C21G C -0.2961(17) 0.3718(16) 0.2302(5) 0.047(5) Uiso 0.1346(9) 1 d . . P A 2
H21I H -0.313439 0.363416 0.251153 0.056 Uiso 0.1346(9) 1 calc R U P A 2
H21J H -0.267852 0.314936 0.222106 0.056 Uiso 0.1346(9) 1 calc R U P A 2
C22G C -0.3860(16) 0.3989(15) 0.2151(5) 0.043(5) Uiso 0.1346(9) 1 d . . P A 2
H22I H -0.415997 0.453783 0.224164 0.052 Uiso 0.1346(9) 1 calc R U P A 2
H22J H -0.367197 0.412110 0.194475 0.052 Uiso 0.1346(9) 1 calc R U P A 2
C23G C -0.4591(17) 0.3257(15) 0.2172(5) 0.045(5) Uiso 0.1346(9) 1 d . . P A 2
H23I H -0.478828 0.313991 0.237874 0.054 Uiso 0.1346(9) 1 calc R U P A 2
H23J H -0.516088 0.347738 0.208137 0.054 Uiso 0.1346(9) 1 calc R U P A 2
C24G C -0.4243(18) 0.2423(16) 0.2035(5) 0.049(6) Uiso 0.1346(9) 1 d . . P A 2
H24I H -0.370412 0.216882 0.213349 0.059 Uiso 0.1346(9) 1 calc R U P A 2
H24J H -0.475493 0.199258 0.205211 0.059 Uiso 0.1346(9) 1 calc R U P A 2
O25G O -0.3942(12) 0.2572(11) 0.1737(4) 0.051(4) Uiso 0.1346(9) 1 d . . P A 2
C26G C -0.3500(17) 0.1906(16) 0.1577(5) 0.046(5) Uiso 0.1346(9) 1 d . . P A 2
C27G C -0.2970(16) 0.2139(15) 0.1326(5) 0.042(5) Uiso 0.1346(9) 1 d . . P A 2
H27G H -0.294034 0.274765 0.127268 0.050 Uiso 0.1346(9) 1 calc R U P A 2
C28G C -0.2468(15) 0.1490(14) 0.1148(5) 0.039(5) Uiso 0.1346(9) 1 d . . P A 2
H28G H -0.207379 0.166724 0.098155 0.047 Uiso 0.1346(9) 1 calc R U P A 2
C29G C -0.2549(17) 0.0577(16) 0.1214(5) 0.046(5) Uiso 0.1346(9) 1 d . . P A 2
C30G C -0.3040(17) 0.0346(18) 0.1477(5) 0.035(5) Uiso 0.1346(9) 1 d . . P A 2
H30G H -0.302942 -0.025872 0.153714 0.042 Uiso 0.1346(9) 1 calc R U P A 2
C31G C -0.352(2) 0.0947(18) 0.1646(7) 0.036(8) Uiso 0.1346(9) 1 d . . P A 2
H31G H -0.388332 0.075805 0.181574 0.044 Uiso 0.1346(9) 1 calc R U P A 2
C32G C -0.2019(17) -0.0083(16) 0.1028(5) 0.047(5) Uiso 0.1346(9) 1 d . . P A 2
H32I H -0.209013 0.007387 0.082367 0.056 Uiso 0.1346(9) 1 calc R U P A 2
H32J H -0.229777 -0.066764 0.106703 0.056 Uiso 0.1346(9) 1 calc R U P A 2
C33G C -0.0947(17) -0.0164(16) 0.1070(5) 0.049(5) Uiso 0.1346(9) 1 d . . P A 2
H33I H -0.068375 0.043430 0.105301 0.058 Uiso 0.1346(9) 1 calc R U P A 2
H33J H -0.061730 -0.053479 0.091311 0.058 Uiso 0.1346(9) 1 calc R U P A 2
C34G C -0.073(2) -0.0590(11) 0.1376(4) 0.017(4) Uiso 0.1346(9) 1 d . . P A 2
H34I H -0.102522 -0.020604 0.153534 0.021 Uiso 0.1346(9) 1 calc R U P A 2
H34J H -0.100570 -0.118117 0.139878 0.021 Uiso 0.1346(9) 1 calc R U P A 2
N35G N 0.0762(13) 0.0044(12) 0.1490(4) 0.041(4) Uiso 0.1346(9) 1 d . . P A 2
N36G N 0.1759(15) 0.1176(14) 0.1829(5) 0.051(5) Uiso 0.1346(9) 1 d . . P A 2
C1H C 0.3804(18) 0.4318(14) 0.1392(5) 0.032(5) Uiso 0.1346(9) 1 d . . P A 2
C2H C 0.3450(19) 0.3564(17) 0.1284(6) 0.053(6) Uiso 0.1346(9) 1 d . . P A 2
H2H H 0.388560 0.311743 0.120127 0.063 Uiso 0.1346(9) 1 calc R U P A 2
C3H C 0.244(2) 0.3423(19) 0.1292(6) 0.058(6) Uiso 0.1346(9) 1 d . . P A 2
H3H H 0.220030 0.288843 0.122656 0.070 Uiso 0.1346(9) 1 calc R U P A 2
C4H C 0.183(2) 0.4129(18) 0.1402(6) 0.058(6) Uiso 0.1346(9) 1 d . . P A 2
H4H H 0.116547 0.407237 0.141341 0.069 Uiso 0.1346(9) 1 calc R U P A 2
C5H C 0.2200(17) 0.4922(18) 0.1497(5) 0.041(5) Uiso 0.1346(9) 1 d . . P A 2
C6H C 0.1632(18) 0.5696(17) 0.1598(6) 0.022(5) Uiso 0.1346(9) 1 d . . P A 2
C7H C 0.0737(18) 0.5797(17) 0.1495(6) 0.053(6) Uiso 0.1346(9) 1 d . . P A 2
H7H H 0.054934 0.540091 0.135556 0.063 Uiso 0.1346(9) 1 calc R U P A 2
C8H C 0.0107(19) 0.6520(17) 0.1607(6) 0.054(6) Uiso 0.1346(9) 1 d . . P A 2
H8H H -0.047470 0.665009 0.152610 0.065 Uiso 0.1346(9) 1 calc R U P A 2
C9H C 0.0349(19) 0.6996(18) 0.1822(6) 0.056(6) Uiso 0.1346(9) 1 d . . P A 2
H9H H -0.005919 0.746944 0.190024 0.067 Uiso 0.1346(9) 1 calc R U P A 2
C10H C 0.1290(18) 0.6778(16) 0.1943(5) 0.048(5) Uiso 0.1346(9) 1 d . . P A 2
C11H C 0.165(2) 0.7321(18) 0.2185(6) 0.057(6) Uiso 0.1346(9) 1 d . . P A 2
H11K H 0.234622 0.738079 0.213979 0.068 Uiso 0.1346(9) 1 calc R U P A 2
H11L H 0.155620 0.698261 0.236795 0.068 Uiso 0.1346(9) 1 calc R U P A 2
C12H C 0.118(2) 0.8267(18) 0.2233(6) 0.055(6) Uiso 0.1346(9) 1 d . . P A 2
H12K H 0.048078 0.821839 0.227039 0.066 Uiso 0.1346(9) 1 calc R U P A 2
H12L H 0.130651 0.862581 0.205523 0.066 Uiso 0.1346(9) 1 calc R U P A 2
C13H C 0.156(2) 0.875(2) 0.2497(7) 0.064(7) Uiso 0.1346(9) 1 d . . P A 2
H13K H 0.120285 0.932775 0.253242 0.077 Uiso 0.1346(9) 1 calc R U P A 2
H13L H 0.145935 0.838401 0.267328 0.077 Uiso 0.1346(9) 1 calc R U P A 2
C14H C 0.261(2) 0.8916(18) 0.2433(6) 0.055(6) Uiso 0.1346(9) 1 d . . P A 2
C15H C 0.3377(19) 0.8352(16) 0.2530(5) 0.037(6) Uiso 0.1346(9) 1 d . . P A 2
H15H H 0.319754 0.783896 0.263886 0.044 Uiso 0.1346(9) 1 calc R U P A 2
C16H C 0.427(2) 0.8477(16) 0.2485(5) 0.027(6) Uiso 0.1346(9) 1 d . . P A 2
H16H H 0.471485 0.808988 0.256869 0.032 Uiso 0.1346(9) 1 calc R U P A 2
C17H C 0.4582(17) 0.9208(17) 0.2308(5) 0.044(5) Uiso 0.1346(9) 1 d . . P A 2
C18H C 0.395(3) 0.972(3) 0.2235(10) 0.063(14) Uiso 0.1346(9) 1 d . . P A 2
H18H H 0.421055 1.024028 0.214457 0.075 Uiso 0.1346(9) 1 calc R U P A 2
C19H C 0.297(2) 0.975(2) 0.2250(7) 0.058(9) Uiso 0.1346(9) 1 d . . P A 2
H19H H 0.258624 1.019331 0.216521 0.070 Uiso 0.1346(9) 1 calc R U P A 2
O20H O 0.5460(15) 0.9396(13) 0.2247(4) 0.044(6) Uiso 0.1346(9) 1 d . . P A 2
C21H C 0.6175(18) 0.8722(17) 0.2294(6) 0.053(6) Uiso 0.1346(9) 1 d . . P A 2
H21K H 0.599246 0.814353 0.222207 0.063 Uiso 0.1346(9) 1 calc R U P A 2
H21L H 0.624102 0.866085 0.250394 0.063 Uiso 0.1346(9) 1 calc R U P A 2
C22H C 0.7122(17) 0.8987(16) 0.2133(5) 0.048(5) Uiso 0.1346(9) 1 d . . P A 2
H22K H 0.731790 0.954389 0.221690 0.057 Uiso 0.1346(9) 1 calc R U P A 2
H22L H 0.702835 0.910460 0.192756 0.057 Uiso 0.1346(9) 1 calc R U P A 2
C23H C 0.7937(17) 0.8256(15) 0.2149(5) 0.045(5) Uiso 0.1346(9) 1 d . . P A 2
H23K H 0.852883 0.848142 0.204832 0.054 Uiso 0.1346(9) 1 calc R U P A 2
H23L H 0.804574 0.816173 0.235454 0.054 Uiso 0.1346(9) 1 calc R U P A 2
C24H C 0.7759(16) 0.7370(15) 0.2020(5) 0.041(5) Uiso 0.1346(9) 1 d . . P A 2
H24K H 0.830949 0.695035 0.203478 0.050 Uiso 0.1346(9) 1 calc R U P A 2
H24L H 0.718739 0.711208 0.212242 0.050 Uiso 0.1346(9) 1 calc R U P A 2
O25H O 0.7617(12) 0.7541(11) 0.1719(4) 0.054(4) Uiso 0.1346(9) 1 d . . P A 2
C26H C 0.7309(16) 0.6875(14) 0.1575(5) 0.040(5) Uiso 0.1346(9) 1 d . . P A 2
C27H C 0.723(2) 0.5947(16) 0.1660(6) 0.022(7) Uiso 0.1346(9) 1 d . . P A 2
H27H H 0.738888 0.578900 0.184794 0.026 Uiso 0.1346(9) 1 calc R U P A 2
C28H C 0.6930(16) 0.5272(18) 0.1493(5) 0.027(5) Uiso 0.1346(9) 1 d . . P A 2
H28H H 0.690811 0.467286 0.155783 0.032 Uiso 0.1346(9) 1 calc R U P A 2
C29H C 0.6668(17) 0.5541(16) 0.1222(5) 0.047(5) Uiso 0.1346(9) 1 d . . P A 2
C30H C 0.6643(15) 0.6472(14) 0.1145(5) 0.037(4) Uiso 0.1346(9) 1 d . . P A 2
H30H H 0.638937 0.664888 0.097070 0.044 Uiso 0.1346(9) 1 calc R U P A 2
C31H C 0.6961(15) 0.7087(15) 0.1308(5) 0.040(5) Uiso 0.1346(9) 1 d . . P A 2
H31H H 0.695385 0.768615 0.124326 0.047 Uiso 0.1346(9) 1 calc R U P A 2
C32H C 0.6276(17) 0.4835(16) 0.1037(5) 0.047(5) Uiso 0.1346(9) 1 d . . P A 2
H32K H 0.647045 0.496430 0.083091 0.056 Uiso 0.1346(9) 1 calc R U P A 2
H32L H 0.657101 0.425014 0.108315 0.056 Uiso 0.1346(9) 1 calc R U P A 2
C33H C 0.5220(16) 0.4770(15) 0.1076(5) 0.043(5) Uiso 0.1346(9) 1 d . . P A 2
H33K H 0.502432 0.436545 0.092779 0.051 Uiso 0.1346(9) 1 calc R U P A 2
H33L H 0.491675 0.536363 0.104568 0.051 Uiso 0.1346(9) 1 calc R U P A 2
C34H C 0.487(2) 0.4424(12) 0.1379(4) 0.016(4) Uiso 0.1346(9) 1 d . . P A 2
H34K H 0.519839 0.384517 0.141628 0.019 Uiso 0.1346(9) 1 calc R U P A 2
H34L H 0.501733 0.484880 0.152866 0.019 Uiso 0.1346(9) 1 calc R U P A 2
N35H N 0.3158(13) 0.4981(12) 0.1501(4) 0.042(4) Uiso 0.1346(9) 1 d . . P A 2
N36H N 0.1872(15) 0.6120(13) 0.1834(4) 0.049(5) Uiso 0.1346(9) 1 d . . P A 2
Si1B Si 0.41160(4) 0.45922(3) 0.33914(2) 0.01378(11) Uani 1 1 d . . . . .
Si2B Si 0.30271(4) 0.62121(3) 0.37018(2) 0.01371(11) Uani 1 1 d . . . . .
Si3B Si 0.34118(4) 0.53875(4) 0.42938(2) 0.01401(11) Uani 1 1 d . . . . .
Si4B Si 0.44793(4) 0.37622(3) 0.39851(2) 0.01364(11) Uani 1 1 d . . . . .
Si5B Si 0.60323(4) 0.55713(4) 0.33684(2) 0.01466(12) Uani 1 1 d . . . . .
Si6B Si 0.49448(4) 0.71958(3) 0.36795(2) 0.01444(12) Uani 1 1 d . . . . .
Si7B Si 0.53375(4) 0.63752(4) 0.42713(2) 0.01408(11) Uani 1 1 d . . . . .
Si8B Si 0.64063(4) 0.47477(3) 0.39639(2) 0.01382(11) Uani 1 1 d . . . . .
O1B O 0.33926(10) 0.54407(9) 0.34691(3) 0.0176(3) Uani 1 1 d . . . . .
O2B O 0.28777(10) 0.57719(9) 0.40222(3) 0.0172(3) Uani 1 1 d . . . . .
O3B O 0.38303(10) 0.43860(9) 0.42171(3) 0.0180(3) Uani 1 1 d . . . . .
O4B O 0.41112(11) 0.39298(9) 0.36678(3) 0.0188(3) Uani 1 1 d . . . . .
O5B O 0.55711(11) 0.65535(10) 0.34491(3) 0.0204(3) Uani 1 1 d . . . . .
O6B O 0.53337(10) 0.70395(9) 0.39943(3) 0.0184(3) Uani 1 1 d . . . . .
O7B O 0.60747(10) 0.55335(9) 0.41939(3) 0.0181(3) Uani 1 1 d . . . . .
O8B O 0.65498(10) 0.51762(9) 0.36411(3) 0.0177(3) Uani 1 1 d . . . . .
O9B O 0.51808(10) 0.49295(10) 0.33093(3) 0.0182(3) Uani 1 1 d . . . . .
O10B O 0.38404(10) 0.69358(9) 0.37009(3) 0.0193(3) Uani 1 1 d . . . . .
O11B O 0.42817(10) 0.60143(10) 0.43428(3) 0.0188(3) Uani 1 1 d . . . . .
O12B O 0.55769(10) 0.40369(9) 0.39726(3) 0.0186(3) Uani 1 1 d . . . . .
C36D C 0.18820(14) 0.67191(14) 0.36117(5) 0.0183(4) Uani 1 1 d . . . . .
H36C H 0.138495 0.628611 0.366179 0.022 Uiso 1 1 calc R U . . .
H36D H 0.172837 0.724178 0.373811 0.022 Uiso 1 1 calc R U . . .
C37D C 0.18108(16) 0.70206(16) 0.32964(5) 0.0253(5) Uani 1 1 d . . . . .
H37B H 0.203102 0.651209 0.316617 0.030 Uiso 1 1 calc R U . . .
C38D C 0.07856(19) 0.72764(19) 0.32476(6) 0.0376(6) Uani 1 1 d . . . . .
H38D H 0.038392 0.677456 0.329924 0.056 Uiso 1 1 calc R U . . .
H38E H 0.056419 0.778821 0.336855 0.056 Uiso 1 1 calc R U . . .
H38F H 0.074891 0.743097 0.304351 0.056 Uiso 1 1 calc R U . . .
C39D C 0.2436(2) 0.7794(3) 0.32168(8) 0.0662(12) Uani 1 1 d . . . . .
H39D H 0.309497 0.762697 0.324853 0.099 Uiso 1 1 calc R U . . .
H39E H 0.240126 0.794949 0.301272 0.099 Uiso 1 1 calc R U . . .
H39F H 0.221654 0.830673 0.333777 0.099 Uiso 1 1 calc R U . . .
C40D C 0.26000(15) 0.53554(15) 0.46291(5) 0.0209(4) Uani 1 1 d . . . . .
H40C H 0.294236 0.505258 0.478046 0.025 Uiso 1 1 calc R U . . .
H40D H 0.244584 0.597376 0.469367 0.025 Uiso 1 1 calc R U . . .
C41D C 0.16609(17) 0.48910(17) 0.46094(5) 0.0286(5) Uani 1 1 d . . . . .
H41B H 0.178879 0.437101 0.447679 0.034 Uiso 1 1 calc R U . . .
C42D C 0.09296(18) 0.5518(2) 0.44863(6) 0.0388(6) Uani 1 1 d . . . . .
H42D H 0.118628 0.573257 0.429590 0.058 Uiso 1 1 calc R U . . .
H42E H 0.034861 0.520234 0.446683 0.058 Uiso 1 1 calc R U . . .
H42F H 0.078292 0.602399 0.461674 0.058 Uiso 1 1 calc R U . . .
C43D C 0.1269(2) 0.4554(2) 0.49056(7) 0.0456(7) Uani 1 1 d . . . . .
H43D H 0.174342 0.415014 0.498358 0.068 Uiso 1 1 calc R U . . .
H43E H 0.112283 0.505760 0.503680 0.068 Uiso 1 1 calc R U . . .
H43F H 0.068852 0.423595 0.488689 0.068 Uiso 1 1 calc R U . . .
C44D C 0.44133(14) 0.25898(13) 0.40975(4) 0.0162(4) Uani 1 1 d . . . . .
H44C H 0.483770 0.223052 0.395699 0.019 Uiso 1 1 calc R U . . .
H44D H 0.467337 0.252794 0.428719 0.019 Uiso 1 1 calc R U . . .
C45D C 0.34288(15) 0.21806(14) 0.41247(5) 0.0199(4) Uani 1 1 d . . . . .
H45B H 0.296195 0.261115 0.422977 0.024 Uiso 1 1 calc R U . . .
C46D C 0.34558(18) 0.13231(15) 0.43011(5) 0.0278(5) Uani 1 1 d . . . . .
H46D H 0.367192 0.144435 0.449033 0.042 Uiso 1 1 calc R U . . .
H46E H 0.281774 0.108866 0.432782 0.042 Uiso 1 1 calc R U . . .
H46F H 0.389488 0.088527 0.419828 0.042 Uiso 1 1 calc R U . . .
C47D C 0.30933(19) 0.20019(17) 0.38292(6) 0.0324(6) Uani 1 1 d . . . . .
H47D H 0.307828 0.255606 0.371762 0.049 Uiso 1 1 calc R U . . .
H47E H 0.353155 0.156566 0.372535 0.049 Uiso 1 1 calc R U . . .
H47F H 0.245440 0.176905 0.385489 0.049 Uiso 1 1 calc R U . . .
C48D C 0.68625(15) 0.56652(15) 0.30384(5) 0.0212(4) Uani 1 1 d . . . . .
H48C H 0.699611 0.506418 0.295580 0.025 Uiso 1 1 calc R U . . .
H48D H 0.654175 0.602702 0.289485 0.025 Uiso 1 1 calc R U . . .
C49D C 0.78212(17) 0.60798(16) 0.30793(5) 0.0268(5) Uani 1 1 d . . . . .
H49B H 0.770754 0.653141 0.323688 0.032 Uiso 1 1 calc R U . . .
C50D C 0.85291(18) 0.5373(2) 0.31720(7) 0.0408(7) Uani 1 1 d . . . . .
H50D H 0.825804 0.507713 0.334787 0.061 Uiso 1 1 calc R U . . .
H50E H 0.866908 0.493466 0.301728 0.061 Uiso 1 1 calc R U . . .
H50F H 0.911677 0.565094 0.321064 0.061 Uiso 1 1 calc R U . . .
C51D C 0.8233(2) 0.65438(19) 0.28067(6) 0.0397(6) Uani 1 1 d . . . . .
H51D H 0.777217 0.699840 0.274849 0.060 Uiso 1 1 calc R U . . .
H51E H 0.882002 0.682437 0.284456 0.060 Uiso 1 1 calc R U . . .
H51F H 0.837233 0.610809 0.265120 0.060 Uiso 1 1 calc R U . . .
C52D C 0.50073(15) 0.83537(13) 0.35510(5) 0.0185(4) Uani 1 1 d . . . . .
H52C H 0.474429 0.838785 0.336127 0.022 Uiso 1 1 calc R U . . .
H52D H 0.458164 0.872741 0.368695 0.022 Uiso 1 1 calc R U . . .
C53D C 0.59803(16) 0.87710(14) 0.35161(5) 0.0229(5) Uani 1 1 d . . . . .
H53B H 0.645399 0.833067 0.341896 0.027 Uiso 1 1 calc R U . . .
C54D C 0.59381(18) 0.96001(16) 0.33238(6) 0.0299(5) Uani 1 1 d . . . . .
H54D H 0.572938 0.944004 0.313678 0.045 Uiso 1 1 calc R U . . .
H54E H 0.548768 1.004484 0.341821 0.045 Uiso 1 1 calc R U . . .
H54F H 0.657036 0.984558 0.329349 0.045 Uiso 1 1 calc R U . . .
C55D C 0.63045(19) 0.90043(17) 0.38094(6) 0.0339(6) Uani 1 1 d . . . . .
H55D H 0.692715 0.926925 0.378045 0.051 Uiso 1 1 calc R U . . .
H55E H 0.584221 0.942901 0.390894 0.051 Uiso 1 1 calc R U . . .
H55F H 0.635217 0.846410 0.392690 0.051 Uiso 1 1 calc R U . . .
C56D C 0.57120(15) 0.69802(14) 0.45808(5) 0.0196(4) Uani 1 1 d . . . . .
H56C H 0.633948 0.722462 0.452069 0.024 Uiso 1 1 calc R U . . .
H56D H 0.525652 0.749071 0.462284 0.024 Uiso 1 1 calc R U . . .
C57D C 0.5790(2) 0.64574(17) 0.48635(5) 0.0335(6) Uani 1 1 d . . . . .
H57B H 0.628922 0.602987 0.480054 0.040 Uiso 0.414(9) 1 d R U P B 1
H67B H 0.603672 0.582917 0.483474 0.040 Uiso 0.586(9) 1 d R U P B 2
C58D C 0.6270(2) 0.6954(2) 0.50791(6) 0.0443(7) Uani 1 1 d . . . . .
H58D H 0.673520 0.734036 0.497796 0.066 Uiso 1 1 calc R U . . .
H58E H 0.579616 0.731602 0.519958 0.066 Uiso 1 1 calc R U . . .
H58F H 0.659614 0.653268 0.520176 0.066 Uiso 1 1 calc R U . . .
C59D C 0.5077(5) 0.5849(5) 0.49693(14) 0.0325(19) Uiso 0.414(9) 1 d . . P B 1
H59D H 0.482211 0.557039 0.480533 0.049 Uiso 0.414(9) 1 calc R U P B 1
H59E H 0.536229 0.539052 0.508844 0.049 Uiso 0.414(9) 1 calc R U P B 1
H59F H 0.456231 0.617387 0.508626 0.049 Uiso 0.414(9) 1 calc R U P B 1
C69D C 0.4690(4) 0.6534(6) 0.50164(11) 0.067(3) Uani 0.586(9) 1 d . . P B 2
H69D H 0.427382 0.622883 0.489651 0.101 Uiso 0.586(9) 1 calc R U P B 2
H69E H 0.466030 0.625683 0.520857 0.101 Uiso 0.586(9) 1 calc R U P B 2
H69F H 0.448052 0.716069 0.503522 0.101 Uiso 0.586(9) 1 calc R U P B 2
C60D C 0.75431(14) 0.42143(14) 0.40509(4) 0.0171(4) Uani 1 1 d . . . . .
H60C H 0.769159 0.370297 0.391928 0.021 Uiso 1 1 calc R U . . .
H60D H 0.804706 0.464408 0.400627 0.021 Uiso 1 1 calc R U . . .
C61D C 0.76049(16) 0.38795(15) 0.43636(5) 0.0215(4) Uani 1 1 d . . . . .
H61B H 0.732871 0.435378 0.450008 0.026 Uiso 1 1 calc R U . . .
C62D C 0.86359(19) 0.36822(19) 0.44196(6) 0.0373(6) Uani 1 1 d . . . . .
H62D H 0.899837 0.421733 0.438172 0.056 Uiso 1 1 calc R U . . .
H62E H 0.866331 0.349832 0.462154 0.056 Uiso 1 1 calc R U . . .
H62F H 0.890940 0.320418 0.429146 0.056 Uiso 1 1 calc R U . . .
C63D C 0.7049(2) 0.3042(2) 0.44232(7) 0.0488(8) Uani 1 1 d . . . . .
H63D H 0.638444 0.316331 0.438772 0.073 Uiso 1 1 calc R U . . .
H63E H 0.732596 0.256538 0.429512 0.073 Uiso 1 1 calc R U . . .
H63F H 0.707987 0.285953 0.462520 0.073 Uiso 1 1 calc R U . . .
O1 O 0.54885(17) 0.61280(15) 0.05694(5) 0.0433(5) Uani 0.8654(9) 1 d D . P A 1
O2 O 0.5288(3) 0.4851(2) 0.03490(8) 0.0822(10) Uani 0.8654(9) 1 d D . P A 1
C1 C 0.5019(3) 0.5640(2) 0.03942(8) 0.0515(10) Uani 0.8654(9) 1 d D . P A 1
C2 C 0.4215(3) 0.6148(3) 0.02922(9) 0.0579(10) Uani 0.8654(9) 1 d D . P A 1
H1 H 0.419896 0.675534 0.036689 0.087 Uiso 0.8654(9) 1 calc R U P A 1
H2 H 0.428302 0.616373 0.008024 0.087 Uiso 0.8654(9) 1 calc R U P A 1
H3 H 0.362288 0.586631 0.036097 0.087 Uiso 0.8654(9) 1 calc R U P A 1
C3 C 0.6327(3) 0.5693(2) 0.06734(8) 0.0480(9) Uani 0.8654(9) 1 d D . P A 1
H4 H 0.680876 0.555198 0.050917 0.058 Uiso 0.8654(9) 1 calc R U P A 1
H5 H 0.615730 0.513297 0.077443 0.058 Uiso 0.8654(9) 1 calc R U P A 1
C4 C 0.6712(3) 0.6313(2) 0.08762(8) 0.0438(8) Uani 0.8654(9) 1 d D . P A 1
H6 H 0.728048 0.603637 0.094999 0.066 Uiso 0.8654(9) 1 calc R U P A 1
H7 H 0.687979 0.686446 0.077389 0.066 Uiso 0.8654(9) 1 calc R U P A 1
H8 H 0.623088 0.644709 0.103812 0.066 Uiso 0.8654(9) 1 calc R U P A 1
O11 O 0.3995(15) 0.6183(12) 0.0588(5) 0.076(6) Uiso 0.1346(9) 1 d D . P A 2
O21 O 0.4279(16) 0.4809(13) 0.0345(5) 0.078(6) Uiso 0.1346(9) 1 d D . P A 2
C21 C 0.532(3) 0.601(3) 0.0264(11) 0.133(18) Uiso 0.1346(9) 1 d D . P A 2
H9 H 0.536082 0.661309 0.033589 0.199 Uiso 0.1346(9) 1 calc R U P A 2
H10 H 0.588813 0.565225 0.030723 0.199 Uiso 0.1346(9) 1 calc R U P A 2
H11 H 0.528482 0.602337 0.005482 0.199 Uiso 0.1346(9) 1 calc R U P A 2
C11 C 0.4457(19) 0.5601(17) 0.0409(5) 0.13(2) Uiso 0.1346(9) 1 d D . P A 2
C31 C 0.3127(19) 0.574(2) 0.0691(7) 0.080(9) Uiso 0.1346(9) 1 d D . P A 2
H12 H 0.328832 0.516962 0.078755 0.095 Uiso 0.1346(9) 1 calc R U P A 2
H13 H 0.276050 0.560574 0.052659 0.095 Uiso 0.1346(9) 1 calc R U P A 2
C41 C 0.254(3) 0.636(3) 0.0904(9) 0.105(13) Uiso 0.1346(9) 1 d D . P A 2
H14 H 0.195536 0.607449 0.097716 0.158 Uiso 0.1346(9) 1 calc R U P A 2
H15 H 0.291174 0.647991 0.106591 0.158 Uiso 0.1346(9) 1 calc R U P A 2
H16 H 0.238603 0.691429 0.080599 0.158 Uiso 0.1346(9) 1 calc R U P A 2
O3 O -0.1011(2) 1.11110(19) 0.05868(7) 0.0569(4) Uani 0.8654(9) 1 d . U P A 1
O4 O -0.0655(2) 0.98597(19) 0.03444(6) 0.0608(4) Uani 0.8654(9) 1 d . U P A 1
C5 C -0.0407(3) 1.0640(3) 0.03965(10) 0.0588(4) Uani 0.8654(9) 1 d . U P A 1
C6 C 0.0425(3) 1.1089(3) 0.03021(10) 0.0594(5) Uani 0.8654(9) 1 d . U P A 1
H17 H 0.038208 1.168743 0.038426 0.089 Uiso 0.8654(9) 1 calc R U P A 1
H18 H 0.098052 1.076042 0.036601 0.089 Uiso 0.8654(9) 1 calc R U P A 1
H19 H 0.048917 1.112913 0.009040 0.089 Uiso 0.8654(9) 1 calc R U P A 1
C7 C -0.1895(3) 1.0734(3) 0.06938(9) 0.0556(5) Uani 0.8654(9) 1 d . U P A 1
H20 H -0.177168 1.015335 0.078694 0.067 Uiso 0.8654(9) 1 calc R U P A 1
H21 H -0.228444 1.063962 0.053177 0.067 Uiso 0.8654(9) 1 calc R U P A 1
C8 C -0.2397(3) 1.1338(3) 0.09010(9) 0.0534(6) Uani 0.8654(9) 1 d . U P A 1
H22 H -0.300140 1.108827 0.097561 0.080 Uiso 0.8654(9) 1 calc R U P A 1
H23 H -0.200952 1.142469 0.106131 0.080 Uiso 0.8654(9) 1 calc R U P A 1
H24 H -0.252069 1.190945 0.080694 0.080 Uiso 0.8654(9) 1 calc R U P A 1
O31 O 0.0290(12) 0.9924(10) 0.0349(4) 0.0597(5) Uiso 0.1346(9) 1 d D U P A 2
O41 O -0.0625(12) 1.1232(11) 0.0525(4) 0.0582(5) Uiso 0.1346(9) 1 d D U P A 2
C51 C 0.0115(15) 1.0758(12) 0.0416(4) 0.0590(5) Uiso 0.1346(9) 1 d D U P A 2
C61 C 0.1001(13) 1.1060(18) 0.0529(6) 0.0596(7) Uiso 0.1346(9) 1 d D U P A 2
H25 H 0.154859 1.069631 0.044468 0.089 Uiso 0.1346(9) 1 calc R U P A 2
H26 H 0.108903 1.168398 0.047659 0.089 Uiso 0.1346(9) 1 calc R U P A 2
H27 H 0.094594 1.099660 0.074009 0.089 Uiso 0.1346(9) 1 calc R U P A 2
C71 C -0.0495(14) 0.9780(18) 0.0586(5) 0.0597(5) Uiso 0.1346(9) 1 d D U P A 2
H28 H -0.036500 1.010810 0.075740 0.072 Uiso 0.1346 1 d . U P A 2
H29 H -0.045360 0.912530 0.064450 0.072 Uiso 0.1346 1 d . U P A 2
C81 C -0.1553(16) 0.9985(18) 0.0531(6) 0.0582(5) Uiso 0.1346(9) 1 d D U P A 2
H30 H -0.196603 0.985496 0.070694 0.087 Uiso 0.1346(9) 1 calc R U P A 2
H31 H -0.164001 1.061315 0.047992 0.087 Uiso 0.1346(9) 1 calc R U P A 2
H32 H -0.171667 0.961523 0.037231 0.087 Uiso 0.1346(9) 1 calc R U P A 2
C1C C -0.13317(15) -0.09878(14) 0.30762(4) 0.0181(4) Uani 1 1 d . . . . .
H1CC H -0.084365 -0.141807 0.300693 0.022 Uiso 0.1346(9) 1 d R U P A 2
H1CD H -0.189035 -0.130417 0.313843 0.022 Uiso 0.1346(9) 1 d R U P A 2
H1CA H -0.110285 -0.159687 0.307733 0.022 Uiso 0.8654(9) 1 d R U P A 1
H1CB H -0.201355 -0.098187 0.309443 0.022 Uiso 0.8654(9) 1 d R U P A 1
C2C C -0.09853(19) -0.05645(16) 0.27837(5) 0.0180(5) Uani 0.8654(9) 1 d . . P A 1
H2CA H -0.028168 -0.059236 0.276041 0.022 Uiso 0.8654(9) 1 calc R U P A 1
H2CB H -0.120571 -0.091446 0.262566 0.022 Uiso 0.8654(9) 1 calc R U P A 1
C3C C -0.1341(3) 0.04027(18) 0.27558(6) 0.0218(6) Uani 0.8654(9) 1 d . . P A 1
H3CA H -0.203759 0.042512 0.274622 0.026 Uiso 0.8654(9) 1 calc R U P A 1
H3CB H -0.120963 0.073608 0.292923 0.026 Uiso 0.8654(9) 1 calc R U P A 1
N4C N -0.0880(3) 0.0824(2) 0.24967(5) 0.0177(8) Uani 0.8654(9) 1 d . . P A 1
N5C N -0.00012(15) 0.11457(15) 0.25090(5) 0.0227(5) Uani 0.8654(9) 1 d . . P A 1
N6C N 0.02687(15) 0.14631(14) 0.22505(5) 0.0213(4) Uani 0.8654(9) 1 d . . P A 1
C7C C -0.04389(17) 0.13462(15) 0.20753(5) 0.0166(5) Uani 0.8654(9) 1 d . . P A 1
C8C C -0.11676(18) 0.09360(16) 0.22329(5) 0.0172(5) Uani 0.8654(9) 1 d . . P A 1
H8CA H -0.175061 0.076804 0.216846 0.021 Uiso 0.8654(9) 1 calc R U P A 1
C9C C -0.0389(2) 0.16510(15) 0.17692(5) 0.0168(5) Uani 0.8654(9) 1 d . . P A 1
H9CA H 0.018493 0.138365 0.165814 0.020 Uiso 0.8654(9) 1 calc R U P A 1
H9CB H -0.095518 0.146831 0.167905 0.020 Uiso 0.8654(9) 1 calc R U P A 1
O10C O -0.03518(15) 0.26048(11) 0.17668(4) 0.0189(4) Uani 0.8654(9) 1 d . . P A 1
C11C C -0.0308(2) 0.29994(17) 0.14996(6) 0.0156(5) Uani 0.8654(9) 1 d . . P A 1
C12C C -0.0475(3) 0.2556(3) 0.12398(9) 0.0171(10) Uani 0.8654(9) 1 d . . P A 1
H12C H -0.063321 0.194990 0.124467 0.021 Uiso 0.8654(9) 1 calc R U P A 1
C13C C -0.0405(3) 0.3014(3) 0.09850(9) 0.0167(9) Uani 0.8654(9) 1 d . . P A 1
H13C H -0.051022 0.271080 0.081324 0.020 Uiso 0.8654(9) 1 calc R U P A 1
C14C C -0.0182(3) 0.3926(2) 0.09645(8) 0.0157(8) Uani 0.8654(9) 1 d . . P A 1
C15C C -0.00325(16) 0.43409(15) 0.12219(5) 0.0158(5) Uani 0.8654(9) 1 d . . P A 1
H15C H 0.011667 0.494963 0.121769 0.019 Uiso 0.8654(9) 1 calc R U P A 1
C16C C -0.00953(17) 0.38885(15) 0.14854(5) 0.0165(5) Uani 0.8654(9) 1 d . . P A 1
H16C H 0.000872 0.419254 0.165705 0.020 Uiso 0.8654(9) 1 calc R U P A 1
C17C C -0.0069(3) 0.4370(2) 0.06612(7) 0.0150(7) Uani 0.8654(9) 1 d . . P A 1
C18C C -0.07810(17) 0.39405(15) 0.04765(5) 0.0147(5) Uani 0.8654(9) 1 d . . P A 1
C19C C -0.1738(2) 0.3935(2) 0.05835(6) 0.0191(5) Uani 0.8654(9) 1 d . . P A 1
H19C H -0.194215 0.421076 0.076347 0.023 Uiso 0.8654(9) 1 calc R U P A 1
C20C C -0.2394(3) 0.3532(2) 0.04306(7) 0.0236(7) Uani 0.8654(9) 1 d . . P A 1
H20C H -0.304221 0.353786 0.050672 0.028 Uiso 0.8654(9) 1 calc R U P A 1
C21C C -0.2117(2) 0.31198(17) 0.01677(6) 0.0249(6) Uani 0.8654(9) 1 d . . P A 1
H21C H -0.256827 0.283917 0.006474 0.030 Uiso 0.8654(9) 1 calc R U P A 1
C22C C -0.1174(2) 0.31254(17) 0.00589(6) 0.0241(5) Uani 0.8654(9) 1 d . . P A 1
H22C H -0.097459 0.284802 -0.012115 0.029 Uiso 0.8654(9) 1 calc R U P A 1
C23C C -0.05076(18) 0.35357(16) 0.02111(5) 0.0188(5) Uani 0.8654(9) 1 d . . P A 1
H23C H 0.013799 0.353795 0.013251 0.023 Uiso 0.8654(9) 1 calc R U P A 1
C24C C -0.0240(3) 0.5380(2) 0.06715(8) 0.0143(9) Uani 0.8654(9) 1 d . . P A 1
C25C C 0.03461(17) 0.59352(16) 0.08023(5) 0.0174(5) Uani 0.8654(9) 1 d . . P A 1
H25C H 0.084846 0.567391 0.089995 0.021 Uiso 0.8654(9) 1 calc R U P A 1
C26C C 0.0233(2) 0.68537(17) 0.07971(6) 0.0207(5) Uani 0.8654(9) 1 d . . P A 1
H26C H 0.064066 0.720234 0.089603 0.025 Uiso 0.8654(9) 1 calc R U P A 1
C27C C -0.0476(3) 0.72732(18) 0.06473(6) 0.0237(6) Uani 0.8654(9) 1 d . . P A 1
H27C H -0.055524 0.790217 0.064246 0.028 Uiso 0.8654(9) 1 calc R U P A 1
C28C C -0.10561(19) 0.67432(17) 0.05069(6) 0.0239(5) Uani 0.8654(9) 1 d . . P A 1
H28C H -0.153202 0.701268 0.040028 0.029 Uiso 0.8654(9) 1 calc R U P A 1
C29C C -0.09556(17) 0.58199(16) 0.05190(5) 0.0190(5) Uani 0.8654(9) 1 d . . P A 1
H29C H -0.137403 0.547401 0.042332 0.023 Uiso 0.8654(9) 1 calc R U P A 1
C30C C 0.0952(2) 0.41977(18) 0.05214(5) 0.0140(5) Uani 0.8654(9) 1 d . . P A 1
C31C C 0.15380(19) 0.3490(2) 0.06042(5) 0.0178(5) Uani 0.8654(9) 1 d . . P A 1
H31C H 0.130773 0.310263 0.075508 0.021 Uiso 0.8654(9) 1 calc R U P A 1
C32C C 0.2453(3) 0.3342(2) 0.04694(7) 0.0251(7) Uani 0.8654(9) 1 d . . P A 1
H32C H 0.283868 0.285502 0.052842 0.030 Uiso 0.8654(9) 1 calc R U P A 1
C33C C 0.28072(18) 0.38992(18) 0.02501(6) 0.0241(5) Uani 0.8654(9) 1 d . . P A 1
H33C H 0.343670 0.380427 0.016098 0.029 Uiso 0.8654(9) 1 calc R U P A 1
C34C C 0.22300(18) 0.45991(17) 0.01618(6) 0.0221(5) Uani 0.8654(9) 1 d . . P A 1
H34C H 0.246135 0.497912 0.000904 0.026 Uiso 0.8654(9) 1 calc R U P A 1
C35C C 0.13159(17) 0.47448(16) 0.02963(5) 0.0192(5) Uani 0.8654(9) 1 d . . P A 1
H35C H 0.092983 0.522647 0.023392 0.023 Uiso 0.8654(9) 1 calc R U P A 1
C2E C -0.1562(16) -0.0379(13) 0.2829(4) 0.031(4) Uiso 0.1346(9) 1 d . . P A 2
H2EA H -0.159097 -0.075168 0.265610 0.037 Uiso 0.1346(9) 1 calc R U P A 2
H2EB H -0.220657 -0.010841 0.287914 0.037 Uiso 0.1346(9) 1 calc R U P A 2
C3E C -0.0927(18) 0.0335(15) 0.2749(5) 0.029(6) Uiso 0.1346(9) 1 d . . P A 2
H3EA H -0.098966 0.077328 0.290778 0.035 Uiso 0.1346(9) 1 calc R U P A 2
H3EB H -0.026550 0.008388 0.273319 0.035 Uiso 0.1346(9) 1 calc R U P A 2
N4E N -0.1066(14) 0.0777(19) 0.2496(4) 0.060(16) Uiso 0.1346(9) 1 d D . P A 2
N5E N -0.1962(10) 0.1171(10) 0.2478(3) 0.038(4) Uiso 0.1346(9) 1 d D . P A 2
N6E N -0.1988(9) 0.1538(10) 0.2206(3) 0.037(4) Uiso 0.1346(9) 1 d D . P A 2
C7E C -0.1105(12) 0.1388(13) 0.2057(3) 0.042(5) Uiso 0.1346(9) 1 d D . P A 2
C8E C -0.0558(11) 0.0867(15) 0.2227(4) 0.050(6) Uiso 0.1346(9) 1 d D . P A 2
H8E H 0.005876 0.061461 0.217056 0.060 Uiso 0.1346(9) 1 calc R U P A 2
C9E C -0.0881(19) 0.1667(15) 0.1755(5) 0.035(5) Uiso 0.1346(9) 1 d . . P A 2
H9EA H -0.025244 0.141366 0.167634 0.042 Uiso 0.1346(9) 1 calc R U P A 2
H9EB H -0.136862 0.147282 0.163337 0.042 Uiso 0.1346(9) 1 calc R U P A 2
O10E O -0.0876(13) 0.2636(11) 0.1764(4) 0.042(4) Uiso 0.1346(9) 1 d . . P A 2
C11E C -0.0674(16) 0.2998(14) 0.1495(5) 0.020(6) Uiso 0.1346(9) 1 d . . P A 2
C12E C -0.0437(19) 0.2668(18) 0.1296(6) 0.003(6) Uiso 0.1346(9) 1 d . . P A 2
H12E H -0.026213 0.205194 0.129638 0.004 Uiso 0.1346(9) 1 calc R U P A 2
C13E C -0.037(3) 0.323(2) 0.0989(8) 0.022(9) Uiso 0.1346(9) 1 d . . P A 2
H13E H -0.025859 0.289770 0.081482 0.027 Uiso 0.1346(9) 1 calc R U P A 2
C14E C -0.0453(14) 0.3944(15) 0.0971(5) 0.004(5) Uiso 0.1346(9) 1 d . . P A 2
C15E C -0.0836(16) 0.4359(15) 0.1223(5) 0.042(5) Uiso 0.1346(9) 1 d . . P A 2
H15E H -0.102376 0.497017 0.121112 0.051 Uiso 0.1346(9) 1 calc R U P A 2
C16E C -0.0964(16) 0.3958(14) 0.1486(5) 0.041(5) Uiso 0.1346(9) 1 d . . P A 2
H16E H -0.122208 0.427112 0.165442 0.049 Uiso 0.1346(9) 1 calc R U P A 2
C17E C -0.0368(17) 0.4385(19) 0.0653(6) 0.021(7) Uiso 0.1346(9) 1 d . . P A 2
C18E C -0.1310(19) 0.4215(16) 0.0518(5) 0.032(4) Uiso 0.1346(9) 1 d . . P A 2
C19E C -0.1643(16) 0.4773(16) 0.0301(5) 0.044(5) Uiso 0.1346(9) 1 d . . P A 2
H19E H -0.129865 0.528994 0.025308 0.053 Uiso 0.1346(9) 1 calc R U P A 2
C20E C -0.2427(17) 0.4640(16) 0.0151(5) 0.046(5) Uiso 0.1346(9) 1 d . . P A 2
H20E H -0.254649 0.500030 -0.001178 0.055 Uiso 0.1346(9) 1 calc R U P A 2
C21E C -0.3038(19) 0.3963(17) 0.0243(6) 0.054(6) Uiso 0.1346(9) 1 d . . P A 2
H21E H -0.362472 0.387935 0.016546 0.065 Uiso 0.1346(9) 1 calc R U P A 2
C22E C -0.2693(15) 0.3417(14) 0.0462(4) 0.014(5) Uiso 0.1346(9) 1 d . . P A 2
H22E H -0.302069 0.289485 0.051646 0.016 Uiso 0.1346(9) 1 calc R U P A 2
C23E C -0.1924(16) 0.3596(15) 0.0599(5) 0.023(5) Uiso 0.1346(9) 1 d . . P A 2
H23E H -0.181390 0.325311 0.076611 0.028 Uiso 0.1346(9) 1 calc R U P A 2
C24E C -0.0432(15) 0.5508(15) 0.0645(5) 0.000(5) Uiso 0.1346(9) 1 d . . P A 2
C25E C 0.0522(16) 0.5808(15) 0.0517(5) 0.042(5) Uiso 0.1346(9) 1 d . . P A 2
H25E H 0.101114 0.539567 0.044326 0.051 Uiso 0.1346(9) 1 calc R U P A 2
C26E C 0.0648(17) 0.6705(15) 0.0513(5) 0.045(5) Uiso 0.1346(9) 1 d . . P A 2
H26E H 0.116502 0.698858 0.040952 0.054 Uiso 0.1346(9) 1 calc R U P A 2
C27E C -0.0112(19) 0.7144(19) 0.0686(6) 0.031(6) Uiso 0.1346(9) 1 d . . P A 2
H27E H -0.001331 0.775959 0.070419 0.037 Uiso 0.1346(9) 1 calc R U P A 2
C28E C -0.0833(18) 0.6939(16) 0.0812(5) 0.048(5) Uiso 0.1346(9) 1 d . . P A 2
H28E H -0.127847 0.735605 0.090697 0.057 Uiso 0.1346(9) 1 calc R U P A 2
C29E C -0.0979(17) 0.5993(15) 0.0809(5) 0.044(5) Uiso 0.1346(9) 1 d . . P A 2
H29E H -0.148284 0.574693 0.092971 0.052 Uiso 0.1346(9) 1 calc R U P A 2
C30E C 0.0416(19) 0.3944(16) 0.0481(5) 0.046(5) Uiso 0.1346(9) 1 d . . P A 2
C31E C 0.0337(16) 0.3526(14) 0.0206(5) 0.040(5) Uiso 0.1346(9) 1 d . . P A 2
H31E H -0.026377 0.351991 0.013153 0.047 Uiso 0.1346(9) 1 calc R U P A 2
C32E C 0.1118(18) 0.3141(17) 0.0052(6) 0.051(6) Uiso 0.1346(9) 1 d . . P A 2
H32E H 0.104694 0.288334 -0.013009 0.061 Uiso 0.1346(9) 1 calc R U P A 2
C33E C 0.2005(16) 0.3114(15) 0.0151(5) 0.044(5) Uiso 0.1346(9) 1 d . . P A 2
H33E H 0.253477 0.286347 0.003305 0.052 Uiso 0.1346(9) 1 calc R U P A 2
C34E C 0.214(2) 0.3455(18) 0.0429(6) 0.034(7) Uiso 0.1346(9) 1 d . . P A 2
H34E H 0.272303 0.340746 0.051333 0.041 Uiso 0.1346(9) 1 calc R U P A 2
C35E C 0.1259(17) 0.3892(18) 0.0569(4) 0.017(4) Uiso 0.1346(9) 1 d . . P A 2
H35E H 0.131942 0.417463 0.074770 0.021 Uiso 0.1346(9) 1 calc R U P A 2
Si1A Si -0.09400(4) -0.04230(3) 0.33928(2) 0.01349(11) Uani 1 1 d . . . . .
Si2A Si -0.19814(4) 0.12163(3) 0.37062(2) 0.01345(11) Uani 1 1 d . . . . .
Si3A Si -0.15806(4) 0.03844(4) 0.42974(2) 0.01389(11) Uani 1 1 d . . . . .
Si4A Si -0.05536(4) -0.12476(3) 0.39832(2) 0.01355(11) Uani 1 1 d . . . . .
Si5A Si 0.09991(4) 0.05236(4) 0.33580(2) 0.01478(12) Uani 1 1 d . . . . .
Si6A Si -0.00520(4) 0.21695(4) 0.36732(2) 0.01489(12) Uani 1 1 d . . . . .
Si7A Si 0.03568(4) 0.13520(4) 0.42644(2) 0.01440(12) Uani 1 1 d . . . . .
Si8A Si 0.13928(4) -0.02843(3) 0.39510(2) 0.01402(11) Uani 1 1 d . . . . .
O1A O -0.16394(10) 0.04399(9) 0.34729(3) 0.0172(3) Uani 1 1 d . . . . .
O2A O -0.21134(10) 0.07806(10) 0.40275(3) 0.0180(3) Uani 1 1 d . . . . .
O3A O -0.11806(10) -0.06218(9) 0.42197(3) 0.0183(3) Uani 1 1 d . . . . .
O4A O -0.09585(10) -0.10842(9) 0.36701(3) 0.0180(3) Uani 1 1 d . . . . .
O5A O 0.05513(11) 0.15075(10) 0.34438(3) 0.0200(3) Uani 1 1 d . . . . .
O6A O 0.03367(10) 0.20147(9) 0.39882(3) 0.0189(3) Uani 1 1 d . . . . .
O7A O 0.10812(10) 0.05070(10) 0.41807(3) 0.0192(3) Uani 1 1 d . . . . .
O8A O 0.15443(10) 0.01314(10) 0.36269(3) 0.0187(3) Uani 1 1 d . . . . .
O9A O 0.01318(10) -0.01138(9) 0.33091(3) 0.0177(3) Uani 1 1 d . . . . .
O10A O -0.11670(10) 0.19406(9) 0.36965(3) 0.0193(3) Uani 1 1 d . . . . .
O11A O -0.06989(10) 0.09974(10) 0.43447(3) 0.0194(3) Uani 1 1 d . . . . .
O12A O 0.05451(10) -0.09781(9) 0.39613(3) 0.0190(3) Uani 1 1 d . . . . .
C36A C -0.31357(14) 0.17175(14) 0.36233(5) 0.0177(4) Uani 1 1 d . . . . .
H36A H -0.361539 0.125868 0.365458 0.021 Uiso 1 1 calc R U . . .
H36B H -0.331993 0.219615 0.376512 0.021 Uiso 1 1 calc R U . . .
C37A C -0.31954(16) 0.21088(14) 0.33184(5) 0.0213(4) Uani 1 1 d . . . . .
H37A H -0.284189 0.169701 0.317385 0.026 Uiso 1 1 calc R U . . .
C38A C -0.42281(18) 0.22183(18) 0.32496(6) 0.0342(6) Uani 1 1 d . . . . .
H38A H -0.452148 0.164047 0.326430 0.051 Uiso 1 1 calc R U . . .
H38B H -0.457723 0.263184 0.338748 0.051 Uiso 1 1 calc R U . . .
H38C H -0.424796 0.245271 0.305272 0.051 Uiso 1 1 calc R U . . .
C39A C -0.2742(2) 0.30146(18) 0.32949(6) 0.0387(6) Uani 1 1 d . . . . .
H39A H -0.207937 0.294801 0.333886 0.058 Uiso 1 1 calc R U . . .
H39B H -0.276379 0.324805 0.309799 0.058 Uiso 1 1 calc R U . . .
H39C H -0.309305 0.342718 0.343275 0.058 Uiso 1 1 calc R U . . .
C40A C -0.23906(15) 0.03661(15) 0.46330(5) 0.0211(4) Uani 1 1 d . . . . .
H40A H -0.204670 0.007183 0.478567 0.025 Uiso 1 1 calc R U . . .
H40B H -0.254545 0.098720 0.469455 0.025 Uiso 1 1 calc R U . . .
C41A C -0.33300(17) -0.01023(18) 0.46168(5) 0.0310(5) Uani 1 1 d . . . . .
H41A H -0.319853 -0.062930 0.448736 0.037 Uiso 1 1 calc R U . . .
C42A C -0.40599(19) 0.0506(2) 0.44892(6) 0.0416(7) Uani 1 1 d . . . . .
H42A H -0.380064 0.071313 0.429820 0.062 Uiso 1 1 calc R U . . .
H42B H -0.463595 0.018242 0.447015 0.062 Uiso 1 1 calc R U . . .
H42C H -0.421590 0.101784 0.461668 0.062 Uiso 1 1 calc R U . . .
C43A C -0.3722(2) -0.0430(2) 0.49141(7) 0.0511(8) Uani 1 1 d . . . . .
H43A H -0.324454 -0.082325 0.499477 0.077 Uiso 1 1 calc R U . . .
H43B H -0.387750 0.007914 0.504267 0.077 Uiso 1 1 calc R U . . .
H43C H -0.429755 -0.075628 0.489613 0.077 Uiso 1 1 calc R U . . .
C44A C -0.06143(15) -0.24165(13) 0.40995(4) 0.0170(4) Uani 1 1 d . . . . .
H44A H -0.020284 -0.278105 0.395724 0.020 Uiso 1 1 calc R U . . .
H44B H -0.033824 -0.247466 0.428687 0.020 Uiso 1 1 calc R U . . .
C45A C -0.15992(15) -0.28176(14) 0.41354(5) 0.0194(4) Uani 1 1 d . . . . .
H45A H -0.205858 -0.237512 0.423785 0.023 Uiso 1 1 calc R U . . .
C46A C -0.15736(18) -0.36590(15) 0.43200(5) 0.0268(5) Uani 1 1 d . . . . .
H46A H -0.134971 -0.352171 0.450695 0.040 Uiso 1 1 calc R U . . .
H46B H -0.221346 -0.388775 0.435122 0.040 Uiso 1 1 calc R U . . .
H46C H -0.114105 -0.410802 0.422021 0.040 Uiso 1 1 calc R U . . .
C47A C -0.19466(18) -0.30174(16) 0.38427(5) 0.0291(5) Uani 1 1 d . . . . .
H47A H -0.195972 -0.247218 0.372654 0.044 Uiso 1 1 calc R U . . .
H47B H -0.151532 -0.346429 0.374143 0.044 Uiso 1 1 calc R U . . .
H47C H -0.258773 -0.324402 0.387244 0.044 Uiso 1 1 calc R U . . .
C48A C 0.17968(16) 0.05920(15) 0.30234(5) 0.0227(5) Uani 1 1 d . . . . .
H48A H 0.199166 -0.001939 0.295924 0.027 Uiso 1 1 calc R U . . .
H48B H 0.143536 0.087120 0.287202 0.027 Uiso 1 1 calc R U . . .
C49A C 0.2697(2) 0.1113(2) 0.30436(6) 0.0399(6) Uani 1 1 d . . . . .
H49A H 0.255754 0.158238 0.319442 0.048 Uiso 1 1 calc R U . . .
C50A C 0.3494(2) 0.0471(2) 0.31367(8) 0.0502(8) Uani 1 1 d . . . . .
H50A H 0.327711 0.018371 0.331987 0.075 Uiso 1 1 calc R U . . .
H50B H 0.365198 0.001799 0.298747 0.075 Uiso 1 1 calc R U . . .
H50C H 0.405959 0.080477 0.316169 0.075 Uiso 1 1 calc R U . . .
C51A C 0.3038(3) 0.1545(3) 0.27647(8) 0.0666(11) Uani 1 1 d . . . . .
H51A H 0.361166 0.186606 0.278973 0.100 Uiso 1 1 calc R U . . .
H51B H 0.318522 0.108973 0.261555 0.100 Uiso 1 1 calc R U . . .
H51C H 0.254188 0.196170 0.270573 0.100 Uiso 1 1 calc R U . . .
C52A C 0.00498(15) 0.33238(14) 0.35432(5) 0.0197(4) Uani 1 1 d . . . . .
H52A H -0.018041 0.335988 0.334882 0.024 Uiso 1 1 calc R U . . .
H52B H -0.038615 0.370768 0.367299 0.024 Uiso 1 1 calc R U . . .
C53A C 0.10382(16) 0.37158(14) 0.35226(5) 0.0238(5) Uani 1 1 d . . . . .
H53A H 0.151564 0.325410 0.344011 0.029 Uiso 1 1 calc R U . . .
C54A C 0.10782(19) 0.45227(17) 0.33230(6) 0.0353(6) Uani 1 1 d . . . . .
H54A H 0.090986 0.435401 0.313183 0.053 Uiso 1 1 calc R U . . .
H54B H 0.062786 0.498942 0.340393 0.053 Uiso 1 1 calc R U . . .
H54C H 0.172249 0.474375 0.330474 0.053 Uiso 1 1 calc R U . . .
C55A C 0.1299(2) 0.39729(18) 0.38209(6) 0.0370(6) Uani 1 1 d . . . . .
H55A H 0.127270 0.345160 0.394843 0.056 Uiso 1 1 calc R U . . .
H55B H 0.194409 0.419326 0.380325 0.056 Uiso 1 1 calc R U . . .
H55C H 0.084946 0.443894 0.390244 0.056 Uiso 1 1 calc R U . . .
C56A C 0.07565(16) 0.19547(14) 0.45711(5) 0.0201(4) Uani 1 1 d . . . . .
H56A H 0.139293 0.217746 0.450929 0.024 Uiso 1 1 calc R U . . .
H56B H 0.031938 0.247965 0.461091 0.024 Uiso 1 1 calc R U . . .
C57A C 0.0819(2) 0.14429(18) 0.48561(5) 0.0354(6) Uani 1 1 d . . . . .
H57C H 0.131708 0.101276 0.479491 0.042 Uiso 0.479(8) 1 d R U P C 1
H67C H 0.104317 0.080716 0.483151 0.042 Uiso 0.521(8) 1 d R U P C 2
C58A C 0.1302(2) 0.1934(2) 0.50707(6) 0.0455(7) Uani 1 1 d . . . . .
H58A H 0.177721 0.230958 0.496946 0.068 Uiso 1 1 calc R U . . .
H58B H 0.083204 0.230687 0.518905 0.068 Uiso 1 1 calc R U . . .
H58C H 0.161563 0.151048 0.519548 0.068 Uiso 1 1 calc R U . . .
C59A C 0.0092(4) 0.0853(4) 0.49667(14) 0.0419(18) Uiso 0.479(8) 1 d . . P C 1
H59A H -0.017116 0.056989 0.480490 0.063 Uiso 0.479(8) 1 calc R U P C 1
H59B H 0.036856 0.039638 0.508843 0.063 Uiso 0.479(8) 1 calc R U P C 1
H59C H -0.041503 0.119277 0.508199 0.063 Uiso 0.479(8) 1 calc R U P C 1
C69A C -0.0300(4) 0.1590(4) 0.50102(14) 0.0483(18) Uiso 0.521(8) 1 d . . P C 2
H69A H -0.073385 0.129807 0.489316 0.073 Uiso 0.521(8) 1 calc R U P C 2
H69B H -0.034726 0.133136 0.520511 0.073 Uiso 0.521(8) 1 calc R U P C 2
H69C H -0.047078 0.222662 0.502244 0.073 Uiso 0.521(8) 1 calc R U P C 2
C60A C 0.25216(14) -0.08290(14) 0.40409(4) 0.0176(4) Uani 1 1 d . . . . .
H60A H 0.265872 -0.135189 0.391361 0.021 Uiso 1 1 calc R U . . .
H60B H 0.303460 -0.041095 0.399246 0.021 Uiso 1 1 calc R U . . .
C61A C 0.25757(16) -0.11405(15) 0.43561(5) 0.0220(5) Uani 1 1 d . . . . .
H61A H 0.230434 -0.065329 0.448827 0.026 Uiso 1 1 calc R U . . .
C62A C 0.36027(19) -0.1344(2) 0.44153(6) 0.0385(6) Uani 1 1 d . . . . .
H62A H 0.397349 -0.081550 0.437343 0.058 Uiso 1 1 calc R U . . .
H62B H 0.362372 -0.151201 0.461885 0.058 Uiso 1 1 calc R U . . .
H62C H 0.387172 -0.183396 0.429162 0.058 Uiso 1 1 calc R U . . .
C63A C 0.2004(3) -0.1966(2) 0.44218(7) 0.0532(9) Uani 1 1 d . . . . .
H63A H 0.134246 -0.183944 0.438410 0.080 Uiso 1 1 calc R U . . .
H63B H 0.227572 -0.245552 0.429814 0.080 Uiso 1 1 calc R U . . .
H63C H 0.202772 -0.213357 0.462537 0.080 Uiso 1 1 calc R U . . .

loop_
_atom_site_aniso_label
_atom_site_aniso_U_11
_atom_site_aniso_U_22
_atom_site_aniso_U_33
_atom_site_aniso_U_23
_atom_site_aniso_U_13
_atom_site_aniso_U_12
C1A 0.0200(13) 0.0302(14) 0.0324(15) 0.0003(12) -0.0032(11) 0.0024(11)
C2A 0.0200(13) 0.0341(15) 0.0399(16) -0.0006(13) -0.0050(12) 0.0033(11)
C3A 0.0182(13) 0.0356(16) 0.0480(18) 0.0043(13) -0.0101(12) -0.0013(11)
C4A 0.0222(14) 0.0314(15) 0.0382(16) -0.0013(12) -0.0107(12) -0.0059(11)
C5A 0.0189(15) 0.0230(18) 0.0323(18) 0.0010(15) -0.0030(12) -0.0020(14)
C6A 0.0229(13) 0.0209(14) 0.0269(14) 0.0012(11) -0.0083(11) -0.0030(11)
C7A 0.0263(14) 0.0276(14) 0.0341(15) 0.0002(12) -0.0112(12) -0.0055(11)
C8A 0.0413(17) 0.0239(14) 0.0383(16) -0.0049(12) -0.0145(13) -0.0082(12)
C9A 0.0384(16) 0.0210(13) 0.0287(14) -0.0028(11) -0.0040(12) 0.0007(11)
C10A 0.0223(16) 0.0228(13) 0.0230(14) -0.0006(10) -0.0047(11) -0.0007(11)
C11A 0.0193(19) 0.0206(14) 0.0280(15) -0.0010(10) -0.0034(11) 0.0041(12)
C12A 0.0300(14) 0.0220(13) 0.0243(13) -0.0039(10) -0.0052(11) 0.0022(11)
C13A 0.0271(14) 0.0224(13) 0.0259(13) -0.0031(10) 0.0015(11) 0.0066(10)
C14A 0.0155(12) 0.0226(12) 0.0259(13) -0.0001(10) 0.0042(10) 0.0061(9)
C15A 0.0201(13) 0.0192(14) 0.0305(15) -0.0008(14) -0.0003(11) 0.0040(12)
C16A 0.0170(14) 0.0290(17) 0.0265(16) 0.0023(14) -0.0060(12) 0.0002(12)
C17A 0.0175(12) 0.0275(13) 0.0257(13) 0.0013(11) -0.0021(10) -0.0012(10)
C18A 0.0198(12) 0.0227(13) 0.0264(13) 0.0056(10) 0.0010(10) 0.0018(10)
C19A 0.0186(12) 0.0258(13) 0.0209(12) 0.0034(10) 0.0018(10) 0.0054(10)
O20A 0.0337(11) 0.0320(10) 0.0266(10) 0.0036(8) -0.0070(8) -0.0104(8)
C21A 0.0282(14) 0.0334(15) 0.0275(14) 0.0033(12) -0.0075(11) -0.0032(12)
C22A 0.0362(16) 0.0342(16) 0.0336(16) 0.0027(12) -0.0094(13) -0.0099(13)
C23A 0.0429(18) 0.0284(15) 0.0329(16) -0.0003(12) -0.0046(13) -0.0075(13)
C24A 0.0407(17) 0.0281(15) 0.0345(16) 0.0000(12) -0.0071(13) 0.0000(13)
O25A 0.0435(14) 0.0244(11) 0.0421(13) 0.0037(10) -0.0039(11) 0.0025(10)
C26A 0.0461(18) 0.0253(15) 0.0250(14) -0.0060(12) -0.0051(13) 0.0086(13)
C27A 0.058(3) 0.0248(16) 0.0250(16) -0.0014(12) -0.0035(16) 0.0131(16)
C28A 0.055(3) 0.034(2) 0.0280(18) -0.0051(17) -0.0105(18) 0.019(2)
C29A 0.0399(17) 0.0329(15) 0.0236(14) -0.0111(12) -0.0059(12) 0.0134(13)
C30A 0.035(2) 0.0281(15) 0.0300(16) -0.0082(12) -0.0012(13) 0.0070(14)
C31A 0.030(2) 0.0283(16) 0.0306(17) -0.0027(12) -0.0023(15) 0.0080(14)
C32A 0.0388(18) 0.0497(19) 0.0332(17) -0.0189(14) -0.0055(14) 0.0186(15)
C33A 0.0337(17) 0.0432(18) 0.0356(16) -0.0131(14) -0.0067(13) 0.0159(14)
C34A 0.0363(16) 0.0345(16) 0.0337(16) -0.0077(13) -0.0088(13) 0.0118(13)
N35A 0.0192(11) 0.0269(11) 0.0271(12) -0.0012(9) -0.0048(9) -0.0008(9)
N36A 0.0206(11) 0.0202(10) 0.0236(11) 0.0005(8) -0.0062(8) 0.0000(8)
C1B 0.0201(13) 0.0243(13) 0.0275(14) -0.0001(11) -0.0072(10) 0.0006(10)
C2B 0.0218(13) 0.0289(14) 0.0380(16) 0.0028(12) -0.0088(12) -0.0014(11)
C3B 0.0171(13) 0.0323(15) 0.0428(17) 0.0061(13) -0.0024(11) 0.0017(11)
C4B 0.0202(13) 0.0289(14) 0.0341(15) 0.0026(12) -0.0004(11) 0.0077(11)
C5B 0.0222(16) 0.0196(18) 0.0263(18) 0.0004(15) -0.0042(12) 0.0070(14)
C6B 0.0223(14) 0.0201(14) 0.0268(15) -0.0009(12) -0.0002(11) 0.0020(12)
C7B 0.0241(14) 0.0256(14) 0.0365(15) -0.0026(12) -0.0002(11) 0.0096(11)
C8B 0.0371(16) 0.0246(14) 0.0357(16) -0.0064(12) -0.0007(13) 0.0117(12)
C9B 0.0388(16) 0.0231(13) 0.0308(15) -0.0063(11) -0.0051(12) 0.0007(12)
C10B 0.0211(16) 0.0230(14) 0.0247(14) -0.0008(10) -0.0043(11) 0.0019(11)
C11B 0.0215(18) 0.0215(14) 0.0281(15) -0.0007(10) -0.0034(11) -0.0032(11)
C12B 0.0290(14) 0.0212(12) 0.0239(13) -0.0022(10) -0.0032(11) 0.0010(10)
C13B 0.0290(14) 0.0234(13) 0.0259(13) -0.0037(11) -0.0091(11) -0.0021(11)
C14B 0.0191(12) 0.0240(13) 0.0214(12) -0.0006(10) -0.0091(10) -0.0028(10)
C15B 0.0238(14) 0.0209(14) 0.0306(16) 0.0017(13) -0.0084(12) -0.0022(12)
C16B 0.0184(15) 0.0366(19) 0.0240(16) 0.0026(15) -0.0007(11) 0.0013(14)
C17B 0.0190(13) 0.0332(15) 0.0266(14) -0.0003(11) -0.0060(10) 0.0093(11)
C18B 0.0253(14) 0.0236(13) 0.0284(14) 0.0037(11) -0.0064(11) 0.0033(10)
C19B 0.0230(13) 0.0248(13) 0.0224(13) 0.0033(10) -0.0055(10) -0.0014(10)
O20B 0.0383(12) 0.0389(12) 0.0280(10) 0.0015(9) -0.0009(9) 0.0198(9)
C21B 0.0240(14) 0.0424(17) 0.0293(15) -0.0004(13) 0.0010(11) 0.0076(12)
C22B 0.0298(16) 0.0461(18) 0.0350(16) -0.0029(14) -0.0002(13) 0.0125(13)
C23B 0.0331(16) 0.0402(17) 0.0332(16) 0.0012(13) 0.0001(13) 0.0137(13)
C24B 0.0314(16) 0.0329(15) 0.0328(16) 0.0023(12) -0.0011(12) 0.0055(12)
O25B 0.0365(12) 0.0280(12) 0.0327(12) 0.0047(9) -0.0024(9) 0.0048(10)
C26B 0.0373(16) 0.0283(15) 0.0222(13) -0.0045(11) 0.0001(12) 0.0033(13)
C27B 0.047(3) 0.0225(17) 0.0296(18) 0.0005(12) 0.0012(18) 0.0005(18)
C28B 0.046(2) 0.0257(17) 0.0358(19) -0.0054(15) 0.0021(16) -0.0065(16)
C29B 0.0378(16) 0.0275(14) 0.0254(14) -0.0108(11) -0.0032(12) -0.0027(12)
C30B 0.0382(18) 0.0259(14) 0.0246(14) -0.0017(11) -0.0065(13) 0.0021(13)
C31B 0.029(2) 0.0315(17) 0.0259(16) -0.0002(12) 0.0000(15) -0.0033(16)
C32B 0.0382(17) 0.0360(16) 0.0363(16) -0.0113(13) -0.0106(13) -0.0083(13)
C33B 0.0297(15) 0.0329(15) 0.0353(16) -0.0061(12) -0.0071(12) -0.0082(12)
C34B 0.0255(14) 0.0306(15) 0.0317(15) -0.0059(12) -0.0047(11) -0.0039(11)
N35B 0.0167(10) 0.0238(11) 0.0239(11) -0.0016(9) -0.0045(9) 0.0030(8)
N36B 0.0192(11) 0.0203(10) 0.0241(11) 0.0000(8) -0.0022(8) 0.0026(8)
C1D 0.0279(12) 0.0166(10) 0.0183(10) 0.0007(8) -0.0063(9) -0.0040(8)
C2D 0.0308(16) 0.0225(13) 0.0200(13) 0.0040(10) -0.0121(11) -0.0054(11)
C3D 0.0227(16) 0.0322(15) 0.0175(13) 0.0107(11) -0.0046(11) -0.0007(12)
N4D 0.0219(14) 0.0309(18) 0.0159(14) 0.0076(11) -0.0048(12) 0.0003(13)
N5D 0.0199(11) 0.0303(12) 0.0212(11) 0.0080(9) -0.0016(8) 0.0053(9)
N6D 0.0212(11) 0.0262(11) 0.0219(11) 0.0070(9) -0.0015(9) 0.0037(9)
C7D 0.0203(12) 0.0177(11) 0.0171(12) 0.0037(9) -0.0021(9) 0.0009(9)
C8D 0.0177(13) 0.0237(13) 0.0200(12) 0.0064(10) 0.0019(10) 0.0029(10)
C9D 0.0274(15) 0.0130(11) 0.0171(12) 0.0042(9) -0.0021(10) 0.0050(10)
O10D 0.0307(11) 0.0155(9) 0.0149(9) 0.0038(6) -0.0010(7) 0.0019(8)
C11D 0.0152(15) 0.0180(13) 0.0168(13) 0.0019(9) -0.0020(11) 0.0014(11)
C12D 0.027(3) 0.015(3) 0.0187(17) 0.0007(16) -0.0020(17) -0.0001(17)
C13D 0.022(2) 0.0195(15) 0.0166(13) 0.0000(10) -0.0014(19) 0.0003(18)
C14D 0.0099(17) 0.0185(15) 0.0190(15) 0.0029(9) -0.0027(13) -0.0009(13)
C15D 0.0153(11) 0.0128(10) 0.0175(11) 0.0006(9) -0.0038(9) 0.0009(8)
C16D 0.0210(12) 0.0155(11) 0.0160(11) -0.0017(9) -0.0020(9) 0.0019(9)
C17D 0.0140(16) 0.0142(13) 0.0141(13) 0.0010(9) 0.0011(12) 0.0037(11)
C18D 0.0189(14) 0.009(2) 0.0158(13) 0.0032(19) -0.0046(9) 0.0007(19)
C19D 0.0149(11) 0.0155(11) 0.0194(11) 0.0003(9) -0.0026(9) 0.0008(9)
C20D 0.0199(12) 0.0161(12) 0.0272(13) 0.0017(10) -0.0048(10) -0.0041(9)
C21D 0.0227(18) 0.0147(14) 0.0311(17) -0.0022(11) -0.0094(14) -0.0020(13)
C22D 0.0233(13) 0.0169(12) 0.0210(12) -0.0002(10) -0.0045(10) 0.0060(10)
C23D 0.0163(11) 0.0169(11) 0.0198(12) 0.0031(9) -0.0022(9) 0.0024(9)
C24D 0.0132(11) 0.0114(10) 0.0166(11) 0.0034(9) -0.0007(9) 0.0028(9)
C25D 0.0178(13) 0.0135(13) 0.0218(13) 0.0046(11) -0.0047(11) 0.0050(12)
C26D 0.0153(14) 0.0212(14) 0.0289(15) 0.0044(11) -0.0024(12) 0.0082(11)
C27D 0.0216(13) 0.0221(12) 0.0257(13) 0.0037(10) 0.0038(10) 0.0097(10)
C28D 0.0237(13) 0.0205(12) 0.0175(12) -0.0006(9) 0.0008(10) 0.0065(10)
C29D 0.0184(12) 0.0153(11) 0.0168(11) 0.0025(9) -0.0009(9) 0.0036(9)
C30D 0.0123(12) 0.0146(11) 0.0154(11) -0.0017(9) 0.0001(9) -0.0018(11)
C31D 0.0176(12) 0.0174(11) 0.0212(12) 0.0032(9) -0.0022(9) -0.0012(9)
C32D 0.0223(13) 0.0208(12) 0.0217(12) 0.0024(10) -0.0074(10) 0.0008(10)
C33D 0.0201(12) 0.0225(13) 0.0294(14) -0.0031(10) -0.0088(10) -0.0028(10)
C34D 0.0213(16) 0.0224(14) 0.0246(14) -0.0024(10) -0.0037(13) -0.0075(12)
C35D 0.0179(13) 0.0161(13) 0.0176(13) 0.0009(10) -0.0002(10) -0.0050(11)
Si1B 0.0158(3) 0.0133(3) 0.0126(3) 0.0016(2) -0.0034(2) -0.0012(2)
Si2B 0.0120(3) 0.0141(3) 0.0153(3) 0.0026(2) -0.0028(2) -0.0002(2)
Si3B 0.0128(3) 0.0160(3) 0.0132(3) 0.0016(2) -0.0008(2) -0.0012(2)
Si4B 0.0139(3) 0.0128(2) 0.0145(3) 0.0026(2) -0.0027(2) -0.0016(2)
Si5B 0.0146(3) 0.0151(3) 0.0140(3) 0.0018(2) -0.0007(2) -0.0002(2)
Si6B 0.0137(3) 0.0124(2) 0.0173(3) 0.0020(2) -0.0020(2) -0.0012(2)
Si7B 0.0139(3) 0.0141(3) 0.0145(3) -0.0005(2) -0.0029(2) -0.0005(2)
Si8B 0.0118(3) 0.0139(3) 0.0158(3) 0.0012(2) -0.0020(2) -0.0002(2)
O1B 0.0180(7) 0.0178(7) 0.0171(7) -0.0001(6) -0.0037(6) 0.0016(6)
O2B 0.0150(7) 0.0208(7) 0.0158(7) 0.0046(6) -0.0028(5) -0.0003(6)
O3B 0.0192(7) 0.0160(7) 0.0186(7) 0.0018(6) -0.0006(6) 0.0002(6)
O4B 0.0231(8) 0.0173(7) 0.0165(7) 0.0038(6) -0.0047(6) -0.0023(6)
O5B 0.0231(8) 0.0171(7) 0.0202(7) 0.0012(6) 0.0004(6) 0.0017(6)
O6B 0.0190(7) 0.0179(7) 0.0186(7) 0.0028(6) -0.0037(6) -0.0018(6)
O7B 0.0185(7) 0.0176(7) 0.0184(7) -0.0014(6) -0.0035(6) 0.0018(6)
O8B 0.0162(7) 0.0201(7) 0.0171(7) 0.0038(6) -0.0026(6) -0.0019(6)
O9B 0.0166(7) 0.0201(7) 0.0180(7) 0.0006(6) -0.0019(6) -0.0018(6)
O10B 0.0159(7) 0.0178(7) 0.0247(8) 0.0036(6) -0.0038(6) -0.0026(6)
O11B 0.0154(7) 0.0215(7) 0.0196(7) -0.0004(6) -0.0014(6) -0.0028(6)
O12B 0.0153(7) 0.0170(7) 0.0241(8) 0.0027(6) -0.0031(6) -0.0035(6)
C36D 0.0152(10) 0.0175(10) 0.0224(11) 0.0019(8) -0.0032(8) 0.0005(8)
C37D 0.0235(12) 0.0296(12) 0.0232(11) 0.0034(9) -0.0079(9) 0.0065(9)
C38D 0.0291(14) 0.0444(16) 0.0413(15) 0.0101(12) -0.0170(11) 0.0046(11)
C39D 0.0468(19) 0.094(3) 0.063(2) 0.059(2) -0.0258(16) -0.0289(19)
C40D 0.0193(11) 0.0259(11) 0.0169(10) 0.0013(8) 0.0007(8) -0.0001(9)
C41D 0.0208(11) 0.0346(13) 0.0293(12) 0.0021(10) 0.0042(9) -0.0050(10)
C42D 0.0205(12) 0.0590(18) 0.0367(14) 0.0099(13) -0.0017(10) -0.0031(12)
C43D 0.0328(15) 0.0528(18) 0.0479(17) 0.0249(14) 0.0112(13) -0.0021(13)
C44D 0.0160(10) 0.0152(9) 0.0179(10) 0.0025(8) -0.0039(8) -0.0020(8)
C45D 0.0184(10) 0.0172(10) 0.0244(11) 0.0034(8) -0.0022(8) -0.0046(8)
C46D 0.0313(13) 0.0241(12) 0.0296(12) 0.0078(10) -0.0073(10) -0.0127(10)
C47D 0.0359(14) 0.0313(13) 0.0339(13) 0.0100(11) -0.0179(11) -0.0153(11)
C48D 0.0202(11) 0.0239(11) 0.0185(10) 0.0016(8) 0.0019(8) 0.0001(8)
C49D 0.0234(12) 0.0278(12) 0.0283(12) -0.0018(10) 0.0053(9) -0.0068(9)
C50D 0.0194(12) 0.0474(16) 0.0548(18) 0.0015(14) -0.0015(11) 0.0015(11)
C51D 0.0402(15) 0.0405(15) 0.0366(15) -0.0012(12) 0.0119(12) -0.0152(12)
C52D 0.0177(10) 0.0143(9) 0.0239(11) 0.0026(8) -0.0042(8) -0.0015(8)
C53D 0.0187(11) 0.0180(10) 0.0318(12) 0.0025(9) -0.0013(9) -0.0035(8)
C54D 0.0319(13) 0.0216(11) 0.0362(13) 0.0063(10) -0.0018(10) -0.0081(10)
C55D 0.0338(14) 0.0309(13) 0.0404(15) 0.0057(11) -0.0156(11) -0.0130(11)
C56D 0.0209(11) 0.0183(10) 0.0203(10) -0.0025(8) -0.0062(8) 0.0001(8)
C57D 0.0539(17) 0.0316(13) 0.0168(11) 0.0017(10) -0.0069(11) -0.0134(12)
C58D 0.062(2) 0.0456(17) 0.0299(14) 0.0064(12) -0.0220(13) -0.0126(14)
C69D 0.051(4) 0.132(7) 0.021(2) -0.001(3) 0.005(2) -0.034(4)
C60D 0.0153(10) 0.0175(10) 0.0188(10) 0.0005(8) -0.0037(8) 0.0017(8)
C61D 0.0240(11) 0.0216(11) 0.0195(11) 0.0010(8) -0.0076(9) 0.0057(9)
C62D 0.0311(14) 0.0440(15) 0.0381(15) 0.0083(12) -0.0159(11) 0.0088(12)
C63D 0.0540(19) 0.0551(19) 0.0422(17) 0.0299(15) -0.0219(14) -0.0234(15)
O1 0.0513(14) 0.0375(12) 0.0412(13) -0.0062(10) -0.0012(11) -0.0102(10)
O2 0.109(3) 0.063(2) 0.074(2) -0.0217(17) -0.0136(19) 0.0153(19)
C1 0.064(3) 0.043(2) 0.045(2) -0.0169(16) 0.0113(18) -0.0113(18)
C2 0.054(2) 0.070(3) 0.053(2) -0.016(2) -0.0080(18) -0.020(2)
C3 0.049(2) 0.0438(19) 0.048(2) -0.0010(16) 0.0111(16) 0.0048(16)
C4 0.0450(19) 0.0415(18) 0.0419(19) 0.0051(15) 0.0047(15) 0.0102(15)
O3 0.0587(6) 0.0562(6) 0.0562(6) -0.0007(5) -0.0083(5) 0.0001(5)
O4 0.0618(6) 0.0601(6) 0.0604(6) -0.0019(4) -0.0061(4) -0.0024(4)
C5 0.0598(5) 0.0584(5) 0.0585(5) -0.0012(4) -0.0071(4) -0.0013(4)
C6 0.0598(6) 0.0595(6) 0.0588(6) -0.0008(5) -0.0061(5) 0.0001(5)
C7 0.0582(8) 0.0550(8) 0.0548(8) 0.0009(7) -0.0124(7) -0.0030(7)
C8 0.0575(11) 0.0527(11) 0.0522(11) 0.0031(10) -0.0161(10) -0.0051(10)
C1C 0.0210(10) 0.0173(10) 0.0164(10) 0.0000(8) -0.0028(8) -0.0031(8)
C2C 0.0207(13) 0.0199(12) 0.0135(11) -0.0001(9) -0.0022(9) 0.0001(10)
C3C 0.0232(16) 0.0259(14) 0.0149(13) 0.0040(10) 0.0022(11) 0.0029(12)
N4C 0.0214(11) 0.0182(14) 0.0129(14) 0.0043(8) 0.0000(8) 0.0000(10)
N5C 0.0228(11) 0.0252(11) 0.0210(11) 0.0045(9) -0.0065(9) -0.0024(9)
N6C 0.0217(11) 0.0228(11) 0.0202(10) 0.0043(8) -0.0067(8) -0.0004(8)
C7C 0.0207(12) 0.0134(11) 0.0159(11) 0.0021(9) -0.0046(9) 0.0014(9)
C8C 0.0190(12) 0.0175(11) 0.0156(11) 0.0039(9) -0.0049(9) 0.0011(9)
C9C 0.0213(15) 0.0119(11) 0.0170(12) 0.0029(9) -0.0022(10) 0.0007(9)
O10C 0.0294(11) 0.0131(8) 0.0140(8) 0.0024(6) -0.0022(7) 0.0009(7)
C11C 0.0133(15) 0.0179(13) 0.0156(13) 0.0021(9) -0.0021(11) 0.0025(11)
C12C 0.0249(18) 0.0150(18) 0.012(2) -0.0041(14) -0.0056(14) 0.0002(11)
C13C 0.0278(19) 0.0092(19) 0.0133(16) -0.0007(14) -0.0031(9) 0.0004(16)
C14C 0.0095(17) 0.0176(16) 0.0201(16) 0.0022(9) -0.0021(14) 0.0010(14)
C15C 0.0149(11) 0.0134(11) 0.0189(11) -0.0002(9) -0.0017(9) 0.0016(9)
C16C 0.0190(12) 0.0153(11) 0.0153(11) -0.0021(9) -0.0018(9) -0.0002(9)
C17C 0.0141(17) 0.0156(14) 0.0156(14) 0.0012(9) -0.0038(13) 0.0017(12)
C18C 0.0151(12) 0.0126(10) 0.0170(11) 0.0039(9) -0.0057(9) 0.0011(9)
C19C 0.0194(15) 0.0156(14) 0.0232(14) 0.0012(11) -0.0048(11) -0.0032(12)
C20C 0.0137(15) 0.0270(16) 0.0311(17) 0.0057(12) -0.0056(13) -0.0066(13)
C21C 0.0298(14) 0.0210(12) 0.0265(13) 0.0036(10) -0.0134(11) -0.0077(10)
C22C 0.0345(15) 0.0213(12) 0.0178(12) -0.0005(10) -0.0066(11) -0.0064(11)
C23C 0.0234(13) 0.0174(11) 0.0160(11) 0.0029(9) -0.0038(9) -0.0027(9)
C24C 0.0112(17) 0.0158(17) 0.0155(16) 0.0051(11) -0.0041(12) 0.0079(12)
C25C 0.0172(11) 0.0172(11) 0.0179(11) 0.0041(9) -0.0036(9) 0.0005(9)
C26C 0.0232(13) 0.0187(12) 0.0206(12) 0.0002(10) -0.0040(11) -0.0022(10)
C27C 0.0289(17) 0.0147(13) 0.0266(16) 0.0029(11) -0.0028(13) 0.0088(12)
C28C 0.0235(13) 0.0182(12) 0.0301(14) 0.0010(10) -0.0073(11) 0.0089(10)
C29C 0.0177(12) 0.0176(12) 0.0221(12) -0.0002(10) -0.0064(10) 0.0055(10)
C30C 0.0136(12) 0.0125(12) 0.0159(12) 0.0014(9) -0.0038(10) 0.0035(11)
C31C 0.0198(13) 0.0167(13) 0.0164(12) 0.0019(10) -0.0026(10) 0.0066(11)
C32C 0.0200(16) 0.0279(16) 0.0263(15) 0.0009(11) -0.0014(13) 0.0101(12)
C33C 0.0176(12) 0.0271(13) 0.0264(13) -0.0043(11) 0.0017(10) 0.0040(10)
C34C 0.0229(13) 0.0211(12) 0.0208(12) 0.0010(10) 0.0045(10) -0.0006(10)
C35C 0.0192(12) 0.0171(11) 0.0208(12) 0.0035(9) -0.0008(9) 0.0024(9)
Si1A 0.0147(3) 0.0134(3) 0.0125(2) 0.0012(2) -0.0020(2) -0.0007(2)
Si2A 0.0119(3) 0.0138(3) 0.0147(3) 0.0016(2) -0.0019(2) -0.0002(2)
Si3A 0.0128(3) 0.0157(3) 0.0130(3) 0.0014(2) -0.0008(2) -0.0005(2)
Si4A 0.0139(3) 0.0126(2) 0.0144(3) 0.0025(2) -0.0022(2) -0.00137(19)
Si5A 0.0131(3) 0.0162(3) 0.0147(3) 0.0025(2) 0.0002(2) -0.0008(2)
Si6A 0.0138(3) 0.0128(3) 0.0181(3) 0.0021(2) -0.0020(2) -0.0014(2)
Si7A 0.0139(3) 0.0141(3) 0.0155(3) -0.0005(2) -0.0026(2) -0.0008(2)
Si8A 0.0119(3) 0.0140(3) 0.0162(3) 0.0016(2) -0.0020(2) -0.0002(2)
O1A 0.0183(7) 0.0171(7) 0.0164(7) 0.0003(6) -0.0028(6) 0.0018(6)
O2A 0.0169(7) 0.0208(7) 0.0164(7) 0.0029(6) -0.0020(6) -0.0010(6)
O3A 0.0206(7) 0.0165(7) 0.0173(7) 0.0015(6) -0.0006(6) -0.0003(6)
O4A 0.0215(7) 0.0175(7) 0.0155(7) 0.0042(6) -0.0041(6) -0.0026(6)
O5A 0.0211(8) 0.0176(7) 0.0206(7) 0.0005(6) 0.0002(6) 0.0008(6)
O6A 0.0207(7) 0.0168(7) 0.0196(7) 0.0024(6) -0.0037(6) -0.0019(6)
O7A 0.0185(7) 0.0183(7) 0.0212(7) -0.0013(6) -0.0044(6) 0.0017(6)
O8A 0.0152(7) 0.0231(8) 0.0179(7) 0.0052(6) -0.0022(6) -0.0025(6)
O9A 0.0158(7) 0.0195(7) 0.0177(7) 0.0011(6) -0.0013(6) -0.0019(6)
O10A 0.0154(7) 0.0170(7) 0.0260(8) 0.0031(6) -0.0029(6) -0.0030(6)
O11A 0.0170(7) 0.0209(7) 0.0205(7) -0.0003(6) -0.0022(6) -0.0036(6)
O12A 0.0160(7) 0.0179(7) 0.0235(8) 0.0030(6) -0.0027(6) -0.0033(6)
C36A 0.0154(10) 0.0178(10) 0.0200(10) 0.0013(8) -0.0025(8) 0.0010(8)
C37A 0.0217(11) 0.0208(11) 0.0217(11) 0.0019(8) -0.0059(8) 0.0037(8)
C38A 0.0285(13) 0.0361(14) 0.0401(15) 0.0115(11) -0.0160(11) 0.0011(11)
C39A 0.0461(16) 0.0339(14) 0.0400(15) 0.0156(12) -0.0198(13) -0.0127(12)
C40A 0.0198(11) 0.0263(11) 0.0168(10) 0.0018(8) 0.0007(8) -0.0007(9)
C41A 0.0242(12) 0.0381(14) 0.0291(13) 0.0016(10) 0.0066(10) -0.0046(10)
C42A 0.0240(13) 0.0645(19) 0.0360(15) 0.0085(13) -0.0016(11) -0.0042(12)
C43A 0.0326(15) 0.063(2) 0.0536(19) 0.0288(16) 0.0119(13) 0.0009(14)
C44A 0.0184(10) 0.0161(10) 0.0168(10) 0.0024(8) -0.0039(8) -0.0011(8)
C45A 0.0203(11) 0.0159(10) 0.0224(11) 0.0029(8) -0.0026(8) -0.0042(8)
C46A 0.0319(13) 0.0221(11) 0.0281(12) 0.0081(9) -0.0084(10) -0.0107(9)
C47A 0.0309(13) 0.0286(12) 0.0311(13) 0.0076(10) -0.0153(10) -0.0121(10)
C48A 0.0199(11) 0.0277(11) 0.0190(10) 0.0042(9) 0.0031(8) 0.0024(9)
C49A 0.0366(15) 0.0438(16) 0.0373(15) -0.0040(12) 0.0122(12) -0.0161(12)
C50A 0.0257(14) 0.068(2) 0.057(2) -0.0022(16) -0.0042(13) -0.0041(14)
C51A 0.076(3) 0.059(2) 0.059(2) 0.0030(17) 0.0324(19) -0.0262(19)
C52A 0.0170(10) 0.0158(10) 0.0266(11) 0.0055(8) -0.0040(8) -0.0022(8)
C53A 0.0189(11) 0.0180(10) 0.0346(13) 0.0047(9) -0.0024(9) -0.0040(8)
C54A 0.0332(14) 0.0289(13) 0.0451(15) 0.0124(11) -0.0059(11) -0.0139(11)
C55A 0.0383(15) 0.0345(14) 0.0418(15) 0.0049(12) -0.0146(12) -0.0169(11)
C56A 0.0221(11) 0.0175(10) 0.0217(11) -0.0026(8) -0.0067(8) -0.0005(8)
C57A 0.0566(17) 0.0313(13) 0.0200(12) 0.0009(10) -0.0088(11) -0.0124(12)
C58A 0.065(2) 0.0463(17) 0.0297(14) 0.0075(12) -0.0242(14) -0.0165(15)
C60A 0.0150(10) 0.0181(10) 0.0196(10) -0.0002(8) -0.0030(8) 0.0019(8)
C61A 0.0236(11) 0.0226(11) 0.0203(11) 0.0003(9) -0.0070(9) 0.0060(9)
C62A 0.0297(14) 0.0498(17) 0.0372(15) 0.0076(12) -0.0142(11) 0.0082(12)
C63A 0.062(2) 0.060(2) 0.0433(17) 0.0315(15) -0.0261(15) -0.0283(17)

loop_
_atom_type_symbol
_atom_type_description
_atom_type_scat_dispersion_real
_atom_type_scat_dispersion_imag
_atom_type_scat_source
C C 0.0181 0.0091 'International Tables Vol C Tables 4.2.6.8 and 6.1.1.4'
H H 0.0000 0.0000 'International Tables Vol C Tables 4.2.6.8 and 6.1.1.4'
N N 0.0311 0.0180 'International Tables Vol C Tables 4.2.6.8 and 6.1.1.4'
O O 0.0492 0.0322 'International Tables Vol C Tables 4.2.6.8 and 6.1.1.4'
Si Si 0.2541 0.3302 'International Tables Vol C Tables 4.2.6.8 and 6.1.1.4'

loop_
_geom_angle_atom_site_label_1
_geom_angle_atom_site_label_2
_geom_angle_atom_site_label_3
_geom_angle
_geom_angle_site_symmetry_1
_geom_angle_site_symmetry_3
_geom_angle_publ_flag
N35A C1A C2A 122.0(3) . . ?
N35A C1A C34A 115.4(2) . . ?
C2A C1A C34A 122.6(3) . . ?
C3A C2A C1A 119.1(3) . . ?
C4A C3A C2A 119.2(3) . . ?
C3A C4A C5A 119.3(3) . . ?
N35A C5A C4A 121.5(4) . . ?
N35A C5A C6A 118.5(3) . . ?
C4A C5A C6A 119.9(3) . . ?
N36A C6A C7A 123.0(3) . . ?
N36A C6A C5A 117.5(2) . . ?
C7A C6A C5A 119.5(3) . . ?
C8A C7A C6A 118.7(3) . . ?
C7A C8A C9A 118.7(3) . . ?
C8A C9A C10A 119.3(3) . . ?
N36A C10A C9A 122.6(3) . . ?
N36A C10A C11A 117.4(2) . . ?
C9A C10A C11A 119.9(3) . . ?
C10A C11A C12A 111.4(3) . . ?
C11A C12A C13A 114.2(3) . . ?
C14A C13A C12A 113.8(2) . . ?
C15A C14A C19A 117.6(3) . . ?
C15A C14A C13A 121.4(3) . . ?
C19A C14A C13A 121.1(2) . . ?
C14A C15A C16A 122.2(3) . . ?
C17A C16A C15A 118.8(3) . . ?
O20A C17A C16A 124.4(3) . . ?
O20A C17A C18A 115.3(2) . . ?
C16A C17A C18A 120.3(3) . . ?
C19A C18A C17A 119.5(2) . . ?
C18A C19A C14A 121.5(2) . . ?
C17A O20A C21A 116.8(2) . . ?
O20A C21A C22A 106.6(2) . . ?
C21A C22A C23A 114.2(2) . . ?
C24A C23A C22A 113.0(2) . . ?
O25A C24A C23A 107.3(2) . . ?
C26A O25A C24A 116.6(2) . . ?
O25A C26A C31A 124.4(3) . . ?
O25A C26A C27A 115.5(3) . . ?
C31A C26A C27A 120.1(4) . . ?
C28A C27A C26A 120.0(4) . . ?
C27A C28A C29A 121.7(3) . . ?
C30A C29A C28A 116.7(3) . . ?
C30A C29A C32A 122.3(3) . . ?
C28A C29A C32A 121.0(3) . . ?
C29A C30A C31A 122.6(3) . . ?
C26A C31A C30A 119.0(3) . . ?
C29A C32A C33A 114.5(3) . . ?
C34A C33A C32A 112.2(3) . . ?
C1A C34A C33A 116.1(2) . . ?
C5A N35A C1A 118.9(3) . . ?
C10A N36A C6A 117.5(2) . . ?
N35B C1B C2B 122.5(3) . . ?
N35B C1B C34B 114.9(2) . . ?
C2B C1B C34B 122.6(2) . . ?
C3B C2B C1B 118.8(3) . . ?
C4B C3B C2B 119.1(3) . . ?
C3B C4B C5B 119.7(3) . . ?
N35B C5B C4B 121.4(4) . . ?
N35B C5B C6B 117.9(3) . . ?
C4B C5B C6B 120.7(3) . . ?
N36B C6B C7B 123.3(3) . . ?
N36B C6B C5B 117.8(3) . . ?
C7B C6B C5B 118.9(3) . . ?
C8B C7B C6B 118.8(3) . . ?
C7B C8B C9B 118.7(3) . . ?
C8B C9B C10B 118.9(3) . . ?
N36B C10B C9B 123.3(3) . . ?
N36B C10B C11B 116.8(3) . . ?
C9B C10B C11B 119.9(3) . . ?
C10B C11B C12B 111.5(3) . . ?
C13B C12B C11B 114.0(2) . . ?
C14B C13B C12B 113.5(2) . . ?
C15B C14B C19B 117.6(3) . . ?
C15B C14B C13B 121.3(3) . . ?
C19B C14B C13B 121.1(2) . . ?
C14B C15B C16B 122.7(3) . . ?
C17B C16B C15B 118.4(3) . . ?
O20B C17B C16B 124.0(3) . . ?
O20B C17B C18B 115.6(3) . . ?
C16B C17B C18B 120.4(3) . . ?
C19B C18B C17B 119.5(3) . . ?
C18B C19B C14B 121.4(3) . . ?
C17B O20B C21B 117.0(2) . . ?
O20B C21B C22B 107.2(2) . . ?
C21B C22B C23B 115.0(3) . . ?
C24B C23B C22B 113.1(3) . . ?
O25B C24B C23B 108.5(2) . . ?
C26B O25B C24B 116.2(2) . . ?
O25B C26B C31B 124.4(3) . . ?
O25B C26B C27B 116.1(3) . . ?
C31B C26B C27B 119.6(4) . . ?
C28B C27B C26B 119.8(3) . . ?
C27B C28B C29B 122.1(3) . . ?
C30B C29B C28B 116.5(3) . . ?
C30B C29B C32B 121.5(3) . . ?
C28B C29B C32B 121.9(3) . . ?
C29B C30B C31B 122.5(3) . . ?
C26B C31B C30B 119.4(4) . . ?
C29B C32B C33B 113.0(2) . . ?
C34B C33B C32B 112.5(2) . . ?
C1B C34B C33B 116.1(2) . . ?
C1B N35B C5B 118.5(3) . . ?
C10B N36B C6B 117.1(3) . . ?
C2D C1D Si1B 115.15(16) . . ?
C2F C1D Si1B 115.9(7) . . ?
C3D C2D C1D 113.8(2) . . ?
N4D C3D C2D 111.0(3) . . ?
C8D N4D N5D 111.6(3) . . ?
C8D N4D C3D 129.1(3) . . ?
N5D N4D C3D 119.3(3) . . ?
N6D N5D N4D 106.8(2) . . ?
N5D N6D C7D 108.8(2) . . ?
N6D C7D C8D 108.3(2) . . ?
N6D C7D C9D 123.5(2) . . ?
C8D C7D C9D 128.1(2) . . ?
N4D C8D C7D 104.5(3) . . ?
O10D C9D C7D 107.9(2) . . ?
C11D O10D C9D 115.40(19) . . ?
O10D C11D C12D 124.7(4) . . ?
O10D C11D C16D 116.6(2) . . ?
C12D C11D C16D 118.6(4) . . ?
C11D C12D C13D 120.7(7) . . ?
C12D C13D C14D 121.9(6) . . ?
C15D C14D C13D 116.3(4) . . ?
C15D C14D C17D 124.6(3) . . ?
C13D C14D C17D 119.0(4) . . ?
C16D C15D C14D 122.0(2) . . ?
C15D C16D C11D 120.4(2) . . ?
C24D C17D C30D 109.5(2) . . ?
C24D C17D C14D 107.3(3) . . ?
C30D C17D C14D 108.7(3) . . ?
C24D C17D C18D 109.3(3) . . ?
C30D C17D C18D 108.4(3) . . ?
C14D C17D C18D 113.6(3) . . ?
C19D C18D C23D 119.1(4) . . ?
C19D C18D C17D 121.7(5) . . ?
C23D C18D C17D 119.0(5) . . ?
C18D C19D C20D 120.6(3) . . ?
C21D C20D C19D 121.2(3) . . ?
C20D C21D C22D 118.1(3) . . ?
C23D C22D C21D 120.7(2) . . ?
C18D C23D C22D 120.1(3) . . ?
C29D C24D C25D 118.0(2) . . ?
C29D C24D C17D 123.4(2) . . ?
C25D C24D C17D 118.6(2) . . ?
C26D C25D C24D 121.0(3) . . ?
C25D C26D C27D 120.6(3) . . ?
C28D C27D C26D 119.0(2) . . ?
C27D C28D C29D 120.5(2) . . ?
C24D C29D C28D 120.8(2) . . ?
C35D C30D C31D 117.9(2) . . ?
C35D C30D C17D 122.3(2) . . ?
C31D C30D C17D 119.7(3) . . ?
C32D C31D C30D 121.1(2) . . ?
C33D C32D C31D 120.3(2) . . ?
C34D C33D C32D 119.3(3) . . ?
C33D C34D C35D 120.6(3) . . ?
C34D C35D C30D 120.8(3) . . ?
C3F C2F C1D 112.8(15) . . ?
N4F C3F C2F 112(2) . . ?
C8F N4F N5F 107.1(7) . . ?
C8F N4F C3F 132.0(15) . . ?
N5F N4F C3F 119.3(16) . . ?
N6F N5F N4F 108.4(7) . . ?
N5F N6F C7F 107.7(7) . . ?
C8F C7F N6F 107.7(7) . . ?
C8F C7F C9F 130.5(16) . . ?
N6F C7F C9F 121.3(16) . . ?
N4F C8F C7F 108.0(7) . . ?
C7F C9F O10F 105.1(18) . . ?
C11F O10F C9F 112.6(17) . . ?
O10F C11F C12F 125(3) . . ?
O10F C11F C16F 112.2(18) . . ?
C12F C11F C16F 122(3) . . ?
C13F C12F C11F 115(5) . . ?
C12F C13F C14F 124(4) . . ?
C15F C14F C13F 117(3) . . ?
C15F C14F C17F 129(2) . . ?
C13F C14F C17F 113(3) . . ?
C16F C15F C14F 123(2) . . ?
C15F C16F C11F 119(2) . . ?
C18F C17F C30F 109(3) . . ?
C18F C17F C24F 106(3) . . ?
C30F C17F C24F 118(2) . . ?
C18F C17F C14F 107(3) . . ?
C30F C17F C14F 109(2) . . ?
C24F C17F C14F 108(2) . . ?
C17F C18F C19F 128(4) . . ?
C17F C18F C23F 128(3) . . ?
C19F C18F C23F 103(2) . . ?
C20F C19F C18F 130(3) . . ?
C19F C20F C21F 115(2) . . ?
C22F C21F C20F 124(2) . . ?
C21F C22F C23F 118(2) . . ?
C22F C23F C18F 130(2) . . ?
C29F C24F C25F 115(2) . . ?
C29F C24F C17F 123(2) . . ?
C25F C24F C17F 121(2) . . ?
C26F C25F C24F 123(2) . . ?
C27F C26F C25F 120(2) . . ?
C26F C27F C28F 116(2) . . ?
C29F C28F C27F 124(2) . . ?
C24F C29F C28F 121(2) . . ?
C35F C30F C31F 120(2) . . ?
C35F C30F C17F 124(2) . . ?
C31F C30F C17F 116(2) . . ?
C32F C31F C30F 118(2) . . ?
C33F C32F C31F 118(3) . . ?
C32F C33F C34F 122(3) . . ?
C33F C34F C35F 119(3) . . ?
C30F C35F C34F 123(2) . . ?
C34G C1G N35G 121(2) . . ?
C34G C1G C2G 121(2) . . ?
N35G C1G C2G 118(2) . . ?
C3G C2G C1G 121(3) . . ?
C2G C3G C4G 119(3) . . ?
C5G C4G C3G 119(3) . . ?
N35G C5G C4G 123(3) . . ?
N35G C5G C6G 115(2) . . ?
C4G C5G C6G 122(2) . . ?
N36G C6G C5G 120(2) . . ?
N36G C6G C7G 118(3) . . ?
C5G C6G C7G 120(2) . . ?
C8G C7G C6G 120(3) . . ?
C7G C8G C9G 120(3) . . ?
C8G C9G C10G 119(2) . . ?
N36G C10G C11G 118(2) . . ?
N36G C10G C9G 117(2) . . ?
C11G C10G C9G 124(2) . . ?
C10G C11G C12G 114(2) . . ?
C13G C12G C11G 108.7(19) . . ?
C14G C13G C12G 113(2) . . ?
C15G C14G C13G 118(2) . . ?
C15G C14G C19G 118(2) . . ?
C13G C14G C19G 124(2) . . ?
C14G C15G C16G 121(2) . . ?
C17G C16G C15G 118(2) . . ?
C18G C17G O20G 123(3) . . ?
C18G C17G C16G 116(3) . . ?
O20G C17G C16G 122(2) . . ?
C19G C18G C17G 135(4) . . ?
C18G C19G C14G 112(4) . . ?
C17G O20G C21G 118(2) . . ?
O20G C21G C22G 109(2) . . ?
C23G C22G C21G 112.2(19) . . ?
C24G C23G C22G 114(2) . . ?
O25G C24G C23G 110(2) . . ?
C26G O25G C24G 119.5(19) . . ?
O25G C26G C27G 117(2) . . ?
O25G C26G C31G 127(2) . . ?
C27G C26G C31G 116(2) . . ?
C26G C27G C28G 121(2) . . ?
C27G C28G C29G 120(2) . . ?
C30G C29G C28G 118(2) . . ?
C30G C29G C32G 122(2) . . ?
C28G C29G C32G 120(2) . . ?
C31G C30G C29G 122(3) . . ?
C30G C31G C26G 122(3) . . ?
C29G C32G C33G 114(2) . . ?
C32G C33G C34G 114(2) . . ?
C1G C34G C33G 110(2) . . ?
C5G N35G C1G 119(2) . . ?
C10G N36G C6G 124(2) . . ?
C2H C1H N35H 118(2) . . ?
C2H C1H C34H 120(2) . . ?
N35H C1H C34H 121.7(19) . . ?
C1H C2H C3H 123(2) . . ?
C4H C3H C2H 116(3) . . ?
C3H C4H C5H 121(3) . . ?
N35H C5H C4H 120(2) . . ?
N35H C5H C6H 115(2) . . ?
C4H C5H C6H 125(2) . . ?
N36H C6H C7H 124(3) . . ?
N36H C6H C5H 118(2) . . ?
C7H C6H C5H 116(2) . . ?
C6H C7H C8H 118(3) . . ?
C9H C8H C7H 119(3) . . ?
C8H C9H C10H 119(3) . . ?
N36H C10H C9H 121(2) . . ?
N36H C10H C11H 116(2) . . ?
C9H C10H C11H 123(2) . . ?
C10H C11H C12H 116(2) . . ?
C11H C12H C13H 112(2) . . ?
C14H C13H C12H 110(2) . . ?
C15H C14H C13H 125(3) . . ?
C15H C14H C19H 113(2) . . ?
C13H C14H C19H 122(2) . . ?
C16H C15H C14H 127(3) . . ?
C15H C16H C17H 119(3) . . ?
C18H C17H O20H 119(3) . . ?
C18H C17H C16H 116(3) . . ?
O20H C17H C16H 125(2) . . ?
C17H C18H C19H 137(5) . . ?
C18H C19H C14H 108(3) . . ?
C17H O20H C21H 118(2) . . ?
O20H C21H C22H 109(2) . . ?
C21H C22H C23H 113(2) . . ?
C24H C23H C22H 115(2) . . ?
O25H C24H C23H 106.3(18) . . ?
C26H O25H C24H 116.3(18) . . ?
O25H C26H C31H 117(2) . . ?
O25H C26H C27H 129(2) . . ?
C31H C26H C27H 114(2) . . ?
C28H C27H C26H 126(2) . . ?
C27H C28H C29H 115(2) . . ?
C28H C29H C30H 120(2) . . ?
C28H C29H C32H 117(2) . . ?
C30H C29H C32H 122(2) . . ?
C31H C30H C29H 123(2) . . ?
C30H C31H C26H 122(2) . . ?
C33H C32H C29H 115(2) . . ?
C32H C33H C34H 112(2) . . ?
C1H C34H C33H 108.2(18) . . ?
C5H N35H C1H 122(2) . . ?
C10H N36H C6H 118(2) . . ?
O4B Si1B O9B 109.45(8) . . ?
O4B Si1B O1B 109.58(8) . . ?
O9B Si1B O1B 109.53(8) . . ?
O4B Si1B C1D 110.18(9) . . ?
O9B Si1B C1D 108.50(9) . . ?
O1B Si1B C1D 109.58(9) . . ?
O10B Si2B O2B 108.51(8) . . ?
O10B Si2B O1B 108.47(8) . . ?
O2B Si2B O1B 109.03(8) . . ?
O10B Si2B C36D 111.98(9) . . ?
O2B Si2B C36D 108.79(9) . . ?
O1B Si2B C36D 110.00(9) . . ?
O11B Si3B O2B 108.84(8) . . ?
O11B Si3B O3B 109.30(8) . . ?
O2B Si3B O3B 108.56(8) . . ?
O11B Si3B C40D 109.19(9) . . ?
O2B Si3B C40D 111.92(9) . . ?
O3B Si3B C40D 109.00(9) . . ?
O12B Si4B O3B 109.54(8) . . ?
O12B Si4B O4B 108.58(8) . . ?
O3B Si4B O4B 108.45(8) . . ?
O12B Si4B C44D 108.46(9) . . ?
O3B Si4B C44D 109.84(9) . . ?
O4B Si4B C44D 111.95(9) . . ?
O8B Si5B O9B 108.44(8) . . ?
O8B Si5B O5B 109.10(8) . . ?
O9B Si5B O5B 108.41(8) . . ?
O8B Si5B C48D 112.53(9) . . ?
O9B Si5B C48D 110.06(9) . . ?
O5B Si5B C48D 108.21(9) . . ?
O5B Si6B O10B 109.70(8) . . ?
O5B Si6B O6B 108.20(8) . . ?
O10B Si6B O6B 108.62(8) . . ?
O5B Si6B C52D 109.17(9) . . ?
O10B Si6B C52D 107.65(9) . . ?
O6B Si6B C52D 113.47(9) . . ?
O11B Si7B O6B 108.48(8) . . ?
O11B Si7B O7B 108.76(8) . . ?
O6B Si7B O7B 109.66(8) . . ?
O11B Si7B C56D 111.30(9) . . ?
O6B Si7B C56D 109.17(9) . . ?
O7B Si7B C56D 109.45(9) . . ?
O12B Si8B O7B 108.79(8) . . ?
O12B Si8B O8B 108.74(8) . . ?
O7B Si8B O8B 108.86(8) . . ?
O12B Si8B C60D 111.33(9) . . ?
O7B Si8B C60D 110.06(9) . . ?
O8B Si8B C60D 109.02(9) . . ?
Si1B O1B Si2B 146.96(10) . . ?
Si2B O2B Si3B 144.92(10) . . ?
Si4B O3B Si3B 145.79(10) . . ?
Si1B O4B Si4B 145.48(10) . . ?
Si6B O5B Si5B 148.53(10) . . ?
Si7B O6B Si6B 144.67(10) . . ?
Si8B O7B Si7B 145.80(10) . . ?
Si5B O8B Si8B 146.16(10) . . ?
Si1B O9B Si5B 150.43(10) . . ?
Si2B O10B Si6B 151.52(10) . . ?
Si7B O11B Si3B 154.53(10) . . ?
Si4B O12B Si8B 153.45(10) . . ?
C37D C36D Si2B 117.54(15) . . ?
C39D C37D C38D 109.7(2) . . ?
C39D C37D C36D 111.5(2) . . ?
C38D C37D C36D 110.7(2) . . ?
C41D C40D Si3B 116.21(16) . . ?
C42D C41D C43D 109.9(2) . . ?
C42D C41D C40D 110.7(2) . . ?
C43D C41D C40D 110.8(2) . . ?
C45D C44D Si4B 117.67(14) . . ?
C46D C45D C47D 110.06(19) . . ?
C46D C45D C44D 110.10(18) . . ?
C47D C45D C44D 111.77(18) . . ?
C49D C48D Si5B 115.76(16) . . ?
C51D C49D C50D 110.0(2) . . ?
C51D C49D C48D 112.0(2) . . ?
C50D C49D C48D 110.3(2) . . ?
C53D C52D Si6B 118.24(15) . . ?
C55D C53D C52D 111.28(19) . . ?
C55D C53D C54D 110.4(2) . . ?
C52D C53D C54D 109.81(18) . . ?
C57D C56D Si7B 117.32(16) . . ?
C59D C57D C58D 118.1(3) . . ?
C59D C57D C56D 121.2(3) . . ?
C58D C57D C56D 112.7(2) . . ?
C58D C57D C69D 99.6(3) . . ?
C56D C57D C69D 102.0(3) . . ?
C61D C60D Si8B 117.54(15) . . ?
C62D C61D C63D 108.9(2) . . ?
C62D C61D C60D 110.63(19) . . ?
C63D C61D C60D 111.35(19) . . ?
C1 O1 C3 115.7(3) . . ?
O2 C1 O1 118.8(4) . . ?
O2 C1 C2 129.8(4) . . ?
O1 C1 C2 111.4(3) . . ?
O1 C3 C4 107.7(3) . . ?
C11 O11 C31 103.4(19) . . ?
O21 C11 O11 132(2) . . ?
O21 C11 C21 119.1(18) . . ?
O11 C11 C21 109(3) . . ?
O11 C31 C41 108(3) . . ?
C5 O3 C7 118.8(3) . . ?
O4 C5 O3 115.3(4) . . ?
O4 C5 C6 131.1(4) . . ?
O3 C5 C6 113.5(4) . . ?
O3 C7 C8 108.7(3) . . ?
C51 O31 C71 83.1(15) . . ?
O41 C51 O31 135.5(18) . . ?
O41 C51 C61 110.6(14) . . ?
O31 C51 C61 105.5(19) . . ?
O41 C51 C71 86.1(14) . . ?
O31 C51 C71 53.1(11) . . ?
C61 C51 C71 119.6(17) . . ?
O31 C71 C81 120(2) . . ?
O31 C71 C51 43.8(8) . . ?
C81 C71 C51 102.5(18) . . ?
C2E C1C Si1A 115.0(8) . . ?
C2C C1C Si1A 113.91(15) . . ?
C3C C2C C1C 113.0(2) . . ?
N4C C3C C2C 111.4(2) . . ?
C8C N4C N5C 110.9(3) . . ?
C8C N4C C3C 130.5(4) . . ?
N5C N4C C3C 118.5(3) . . ?
N6C N5C N4C 107.00(19) . . ?
N5C N6C C7C 108.5(2) . . ?
N6C C7C C8C 108.4(2) . . ?
N6C C7C C9C 123.3(2) . . ?
C8C C7C C9C 128.2(2) . . ?
N4C C8C C7C 105.1(3) . . ?
O10C C9C C7C 107.97(19) . . ?
C11C O10C C9C 115.73(19) . . ?
O10C C11C C16C 116.9(2) . . ?
O10C C11C C12C 124.2(3) . . ?
C16C C11C C12C 118.9(3) . . ?
C13C C12C C11C 119.2(4) . . ?
C12C C13C C14C 123.0(4) . . ?
C15C C14C C13C 116.4(3) . . ?
C15C C14C C17C 124.7(3) . . ?
C13C C14C C17C 118.7(3) . . ?
C14C C15C C16C 121.8(2) . . ?
C11C C16C C15C 120.7(2) . . ?
C24C C17C C30C 106.3(3) . . ?
C24C C17C C18C 110.7(3) . . ?
C30C C17C C18C 109.9(2) . . ?
C24C C17C C14C 113.2(3) . . ?
C30C C17C C14C 109.6(3) . . ?
C18C C17C C14C 107.1(3) . . ?
C23C C18C C19C 118.1(2) . . ?
C23C C18C C17C 123.1(2) . . ?
C19C C18C C17C 118.8(2) . . ?
C20C C19C C18C 120.8(3) . . ?
C19C C20C C21C 121.0(3) . . ?
C22C C21C C20C 118.7(3) . . ?
C21C C22C C23C 120.7(2) . . ?
C18C C23C C22C 120.7(2) . . ?
C25C C24C C29C 115.3(3) . . ?
C25C C24C C17C 122.7(3) . . ?
C29C C24C C17C 121.7(3) . . ?
C26C C25C C24C 123.1(3) . . ?
C25C C26C C27C 120.7(2) . . ?
C28C C27C C26C 117.9(2) . . ?
C27C C28C C29C 121.2(2) . . ?
C28C C29C C24C 121.8(3) . . ?
C31C C30C C35C 117.5(2) . . ?
C31C C30C C17C 122.6(2) . . ?
C35C C30C C17C 119.9(3) . . ?
C32C C31C C30C 121.1(3) . . ?
C33C C32C C31C 120.5(3) . . ?
C32C C33C C34C 119.2(3) . . ?
C35C C34C C33C 120.2(2) . . ?
C34C C35C C30C 121.4(2) . . ?
C3E C2E C1C 118.2(17) . . ?
N4E C3E C2E 116(2) . . ?
C3E N4E C8E 135.9(17) . . ?
C3E N4E N5E 116.4(17) . . ?
C8E N4E N5E 107.3(7) . . ?
N6E N5E N4E 108.4(7) . . ?
N5E N6E C7E 107.8(7) . . ?
C8E C7E N6E 108.3(7) . . ?
C8E C7E C9E 128.5(15) . . ?
N6E C7E C9E 122.8(16) . . ?
C7E C8E N4E 107.9(7) . . ?
O10E C9E C7E 105.2(17) . . ?
C11E O10E C9E 111.9(17) . . ?
C12E C11E O10E 129(2) . . ?
C12E C11E C16E 119(2) . . ?
O10E C11E C16E 112.0(18) . . ?
C11E C12E C13E 120(3) . . ?
C14E C13E C12E 125(3) . . ?
C13E C14E C15E 114(3) . . ?
C13E C14E C17E 118(3) . . ?
C15E C14E C17E 126(2) . . ?
C16E C15E C14E 125(2) . . ?
C15E C16E C11E 116(2) . . ?
C30E C17E C18E 109(2) . . ?
C30E C17E C14E 108(2) . . ?
C18E C17E C14E 107.1(19) . . ?
C30E C17E C24E 117(2) . . ?
C18E C17E C24E 98.4(18) . . ?
C14E C17E C24E 115(2) . . ?
C23E C18E C19E 111(2) . . ?
C23E C18E C17E 127(2) . . ?
C19E C18E C17E 122(2) . . ?
C20E C19E C18E 126(2) . . ?
C19E C20E C21E 119(2) . . ?
C20E C21E C22E 113(2) . . ?
C23E C22E C21E 124(2) . . ?
C18E C23E C22E 125(2) . . ?
C29E C24E C25E 122(2) . . ?
C29E C24E C17E 126(2) . . ?
C25E C24E C17E 107.2(17) . . ?
C26E C25E C24E 117(2) . . ?
C25E C26E C27E 110(2) . . ?
C28E C27E C26E 136(3) . . ?
C27E C28E C29E 114(2) . . ?
C24E C29E C28E 119(2) . . ?
C35E C30E C17E 121(2) . . ?
C35E C30E C31E 115(2) . . ?
C17E C30E C31E 124(2) . . ?
C32E C31E C30E 121(2) . . ?
C31E C32E C33E 122(2) . . ?
C32E C33E C34E 121(2) . . ?
C33E C34E C35E 112(2) . . ?
C30E C35E C34E 129(2) . . ?
O9A Si1A O4A 109.39(8) . . ?
O9A Si1A O1A 109.68(8) . . ?
O4A Si1A O1A 109.20(8) . . ?
O9A Si1A C1C 108.24(9) . . ?
O4A Si1A C1C 110.92(9) . . ?
O1A Si1A C1C 109.39(9) . . ?
O10A Si2A O2A 109.05(8) . . ?
O10A Si2A O1A 108.63(8) . . ?
O2A Si2A O1A 109.03(8) . . ?
O10A Si2A C36A 112.05(9) . . ?
O2A Si2A C36A 108.46(9) . . ?
O1A Si2A C36A 109.57(9) . . ?
O11A Si3A O2A 108.70(8) . . ?
O11A Si3A O3A 109.34(8) . . ?
O2A Si3A O3A 108.68(8) . . ?
O11A Si3A C40A 109.24(9) . . ?
O2A Si3A C40A 111.64(9) . . ?
O3A Si3A C40A 109.21(9) . . ?
O12A Si4A O3A 109.58(8) . . ?
O12A Si4A O4A 109.03(8) . . ?
O3A Si4A O4A 108.40(8) . . ?
O12A Si4A C44A 108.36(9) . . ?
O3A Si4A C44A 109.45(9) . . ?
O4A Si4A C44A 112.01(9) . . ?
O5A Si5A O9A 108.33(8) . . ?
O5A Si5A O8A 108.45(8) . . ?
O9A Si5A O8A 108.54(8) . . ?
O5A Si5A C48A 109.40(10) . . ?
O9A Si5A C48A 109.80(10) . . ?
O8A Si5A C48A 112.23(9) . . ?
O5A Si6A O10A 109.70(8) . . ?
O5A Si6A O6A 108.46(8) . . ?
O10A Si6A O6A 108.72(8) . . ?
O5A Si6A C52A 109.31(9) . . ?
O10A Si6A C52A 107.84(9) . . ?
O6A Si6A C52A 112.77(9) . . ?
O11A Si7A O6A 108.66(8) . . ?
O11A Si7A O7A 108.75(8) . . ?
O6A Si7A O7A 109.39(8) . . ?
O11A Si7A C56A 110.90(9) . . ?
O6A Si7A C56A 109.27(9) . . ?
O7A Si7A C56A 109.85(9) . . ?
O12A Si8A O8A 108.49(8) . . ?
O12A Si8A O7A 108.73(8) . . ?
O8A Si8A O7A 109.39(8) . . ?
O12A Si8A C60A 111.81(9) . . ?
O8A Si8A C60A 109.08(9) . . ?
O7A Si8A C60A 109.31(9) . . ?
Si1A O1A Si2A 147.18(10) . . ?
Si3A O2A Si2A 145.89(10) . . ?
Si4A O3A Si3A 145.30(10) . . ?
Si1A O4A Si4A 143.96(10) . . ?
Si6A O5A Si5A 150.04(10) . . ?
Si7A O6A Si6A 145.13(10) . . ?
Si8A O7A Si7A 146.41(10) . . ?
Si8A O8A Si5A 144.30(10) . . ?
Si1A O9A Si5A 150.86(10) . . ?
Si2A O10A Si6A 149.86(10) . . ?
Si7A O11A Si3A 153.96(11) . . ?
Si4A O12A Si8A 154.40(10) . . ?
C37A C36A Si2A 117.40(15) . . ?
C38A C37A C39A 109.2(2) . . ?
C38A C37A C36A 110.90(19) . . ?
C39A C37A C36A 110.16(19) . . ?
C41A C40A Si3A 116.30(16) . . ?
C42A C41A C43A 110.1(2) . . ?
C42A C41A C40A 111.0(2) . . ?
C43A C41A C40A 111.1(2) . . ?
C45A C44A Si4A 117.42(14) . . ?
C46A C45A C47A 110.30(18) . . ?
C46A C45A C44A 110.26(18) . . ?
C47A C45A C44A 111.41(18) . . ?
C49A C48A Si5A 115.74(17) . . ?
C51A C49A C48A 112.9(3) . . ?
C51A C49A C50A 108.9(3) . . ?
C48A C49A C50A 108.9(2) . . ?
C53A C52A Si6A 117.51(15) . . ?
C54A C53A C55A 109.8(2) . . ?
C54A C53A C52A 110.74(19) . . ?
C55A C53A C52A 111.0(2) . . ?
C57A C56A Si7A 117.51(16) . . ?
C59A C57A C58A 117.2(3) . . ?
C59A C57A C56A 121.7(3) . . ?
C58A C57A C56A 113.0(2) . . ?
C58A C57A C69A 98.1(3) . . ?
C56A C57A C69A 100.9(3) . . ?
C61A C60A Si8A 117.29(15) . . ?
C62A C61A C63A 109.1(2) . . ?
C62A C61A C60A 110.79(19) . . ?
C63A C61A C60A 111.21(19) . . ?

loop_
_geom_bond_atom_site_label_1
_geom_bond_atom_site_label_2
_geom_bond_distance
_geom_bond_site_symmetry_2
_geom_bond_publ_flag
C1A N35A 1.348(4) . ?
C1A C2A 1.396(4) . ?
C1A C34A 1.507(4) . ?
C2A C3A 1.379(4) . ?
C3A C4A 1.378(4) . ?
C4A C5A 1.405(4) . ?
C5A N35A 1.345(4) . ?
C5A C6A 1.483(5) . ?
C6A N36A 1.353(3) . ?
C6A C7A 1.398(4) . ?
C7A C8A 1.378(4) . ?
C8A C9A 1.388(4) . ?
C9A C10A 1.395(4) . ?
C10A N36A 1.341(3) . ?
C10A C11A 1.506(4) . ?
C11A C12A 1.532(4) . ?
C12A C13A 1.534(4) . ?
C13A C14A 1.506(4) . ?
C14A C15A 1.389(4) . ?
C14A C19A 1.396(4) . ?
C15A C16A 1.394(4) . ?
C16A C17A 1.388(4) . ?
C17A O20A 1.375(3) . ?
C17A C18A 1.394(4) . ?
C18A C19A 1.387(4) . ?
O20A C21A 1.436(3) . ?
C21A C22A 1.510(4) . ?
C22A C23A 1.527(4) . ?
C23A C24A 1.509(4) . ?
C24A O25A 1.435(4) . ?
O25A C26A 1.369(4) . ?
C26A C31A 1.385(5) . ?
C26A C27A 1.393(5) . ?
C27A C28A 1.370(7) . ?
C28A C29A 1.414(6) . ?
C29A C30A 1.387(4) . ?
C29A C32A 1.510(5) . ?
C30A C31A 1.390(5) . ?
C32A C33A 1.533(4) . ?
C33A C34A 1.529(4) . ?
C1B N35B 1.347(3) . ?
C1B C2B 1.392(4) . ?
C1B C34B 1.515(4) . ?
C2B C3B 1.386(4) . ?
C3B C4B 1.377(4) . ?
C4B C5B 1.395(5) . ?
C5B N35B 1.358(4) . ?
C5B C6B 1.484(5) . ?
C6B N36B 1.349(4) . ?
C6B C7B 1.391(4) . ?
C7B C8B 1.379(4) . ?
C8B C9B 1.388(4) . ?
C9B C10B 1.391(4) . ?
C10B N36B 1.339(4) . ?
C10B C11B 1.510(4) . ?
C11B C12B 1.538(4) . ?
C12B C13B 1.535(4) . ?
C13B C14B 1.511(4) . ?
C14B C15B 1.383(4) . ?
C14B C19B 1.396(4) . ?
C15B C16B 1.393(4) . ?
C16B C17B 1.388(5) . ?
C17B O20B 1.375(3) . ?
C17B C18B 1.398(4) . ?
C18B C19B 1.383(4) . ?
O20B C21B 1.440(3) . ?
C21B C22B 1.517(4) . ?
C22B C23B 1.521(5) . ?
C23B C24B 1.516(4) . ?
C24B O25B 1.444(4) . ?
O25B C26B 1.375(4) . ?
C26B C31B 1.385(4) . ?
C26B C27B 1.395(6) . ?
C27B C28B 1.371(7) . ?
C28B C29B 1.406(5) . ?
C29B C30B 1.385(4) . ?
C29B C32B 1.508(4) . ?
C30B C31B 1.388(5) . ?
C32B C33B 1.540(4) . ?
C33B C34B 1.523(4) . ?
C1D C2D 1.533(3) . ?
C1D C2F 1.565(19) . ?
C1D Si1B 1.846(2) . ?
C2D C3D 1.514(4) . ?
C3D N4D 1.468(4) . ?
N4D C8D 1.339(4) . ?
N4D N5D 1.344(5) . ?
N5D N6D 1.314(3) . ?
N6D C7D 1.365(3) . ?
C7D C8D 1.369(3) . ?
C7D C9D 1.482(3) . ?
C9D O10D 1.443(3) . ?
O10D C11D 1.364(3) . ?
C11D C12D 1.377(9) . ?
C11D C16D 1.390(4) . ?
C12D C13D 1.387(11) . ?
C13D C14D 1.399(7) . ?
C14D C15D 1.395(4) . ?
C14D C17D 1.555(4) . ?
C15D C16D 1.387(3) . ?
C17D C24D 1.543(4) . ?
C17D C30D 1.553(4) . ?
C17D C18D 1.581(5) . ?
C18D C19D 1.375(7) . ?
C18D C23D 1.388(7) . ?
C19D C20D 1.394(3) . ?
C20D C21D 1.371(4) . ?
C21D C22D 1.404(4) . ?
C22D C23D 1.391(3) . ?
C24D C29D 1.389(3) . ?
C24D C25D 1.404(4) . ?
C25D C26D 1.383(4) . ?
C26D C27D 1.391(4) . ?
C27D C28D 1.382(4) . ?
C28D C29D 1.400(3) . ?
C30D C35D 1.395(3) . ?
C30D C31D 1.396(3) . ?
C31D C32D 1.389(3) . ?
C32D C33D 1.388(4) . ?
C33D C34D 1.377(4) . ?
C34D C35D 1.395(4) . ?
C2F C3F 1.52(3) . ?
C3F N4F 1.43(3) . ?
N4F C8F 1.380(10) . ?
N4F N5F 1.390(10) . ?
N5F N6F 1.375(9) . ?
N6F C7F 1.384(10) . ?
C7F C8F 1.381(10) . ?
C7F C9F 1.46(3) . ?
C9F O10F 1.47(3) . ?
O10F C11F 1.40(3) . ?
C11F C12F 1.42(6) . ?
C11F C16F 1.44(3) . ?
C12F C13F 1.40(8) . ?
C13F C14F 1.45(5) . ?
C14F C15F 1.39(3) . ?
C14F C17F 1.59(4) . ?
C15F C16F 1.36(3) . ?
C17F C18F 1.43(4) . ?
C17F C30F 1.49(4) . ?
C17F C24F 1.57(3) . ?
C18F C19F 1.47(5) . ?
C18F C23F 1.54(5) . ?
C19F C20F 1.38(3) . ?
C20F C21F 1.49(3) . ?
C21F C22F 1.25(3) . ?
C22F C23F 1.38(3) . ?
C24F C29F 1.34(3) . ?
C24F C25F 1.39(3) . ?
C25F C26F 1.36(3) . ?
C26F C27F 1.35(3) . ?
C27F C28F 1.37(3) . ?
C28F C29F 1.35(3) . ?
C30F C35F 1.27(3) . ?
C30F C31F 1.47(3) . ?
C31F C32F 1.42(3) . ?
C32F C33F 1.35(4) . ?
C33F C34F 1.37(4) . ?
C34F C35F 1.39(4) . ?
C1G C34G 1.41(3) . ?
C1G N35G 1.42(3) . ?
C1G C2G 1.44(3) . ?
C2G C3G 1.38(4) . ?
C3G C4G 1.41(4) . ?
C4G C5G 1.40(3) . ?
C5G N35G 1.35(3) . ?
C5G C6G 1.42(3) . ?
C6G N36G 1.36(3) . ?
C6G C7G 1.46(3) . ?
C7G C8G 1.37(4) . ?
C8G C9G 1.39(4) . ?
C9G C10G 1.49(3) . ?
C10G N36G 1.35(3) . ?
C10G C11G 1.46(3) . ?
C11G C12G 1.58(3) . ?
C12G C13G 1.58(3) . ?
C13G C14G 1.52(3) . ?
C14G C15G 1.37(3) . ?
C14G C19G 1.52(4) . ?
C15G C16G 1.42(3) . ?
C16G C17G 1.40(3) . ?
C17G C18G 1.32(4) . ?
C17G O20G 1.37(3) . ?
C18G C19G 1.24(5) . ?
O20G C21G 1.41(3) . ?
C21G C22G 1.55(3) . ?
C22G C23G 1.54(3) . ?
C23G C24G 1.46(3) . ?
C24G O25G 1.43(3) . ?
O25G C26G 1.35(3) . ?
C26G C27G 1.37(3) . ?
C26G C31G 1.48(4) . ?
C27G C28G 1.41(3) . ?
C28G C29G 1.41(3) . ?
C29G C30G 1.40(3) . ?
C29G C32G 1.45(3) . ?
C30G C31G 1.32(3) . ?
C32G C33G 1.55(3) . ?
C33G C34G 1.61(3) . ?
C1H C2H 1.38(3) . ?
C1H N35H 1.39(3) . ?
C1H C34H 1.52(3) . ?
C2H C3H 1.45(4) . ?
C3H C4H 1.40(4) . ?
C4H C5H 1.41(4) . ?
C5H N35H 1.36(3) . ?
C5H C6H 1.44(3) . ?
C6H N36H 1.35(3) . ?
C6H C7H 1.40(3) . ?
C7H C8H 1.44(4) . ?
C8H C9H 1.32(4) . ?
C9H C10H 1.52(4) . ?
C10H N36H 1.33(3) . ?
C10H C11H 1.53(4) . ?
C11H C12H 1.56(4) . ?
C12H C13H 1.59(4) . ?
C13H C14H 1.52(4) . ?
C14H C15H 1.45(4) . ?
C14H C19H 1.59(4) . ?
C15H C16H 1.28(3) . ?
C16H C17H 1.43(4) . ?
C17H C18H 1.23(5) . ?
C17H O20H 1.29(3) . ?
C18H C19H 1.38(5) . ?
O20H C21H 1.43(3) . ?
C21H C22H 1.54(3) . ?
C22H C23H 1.57(3) . ?
C23H C24H 1.51(3) . ?
C24H O25H 1.45(3) . ?
O25H C26H 1.32(3) . ?
C26H C31H 1.41(3) . ?
C26H C27H 1.46(3) . ?
C27H C28H 1.39(3) . ?
C28H C29H 1.40(3) . ?
C29H C30H 1.44(3) . ?
C29H C32H 1.53(3) . ?
C30H C31H 1.32(3) . ?
C32H C33H 1.49(3) . ?
C33H C34H 1.54(3) . ?
Si1B O4B 1.6197(15) . ?
Si1B O9B 1.6201(15) . ?
Si1B O1B 1.6232(15) . ?
Si2B O10B 1.6196(15) . ?
Si2B O2B 1.6227(15) . ?
Si2B O1B 1.6265(15) . ?
Si2B C36D 1.845(2) . ?
Si3B O11B 1.6185(15) . ?
Si3B O2B 1.6237(15) . ?
Si3B O3B 1.6266(15) . ?
Si3B C40D 1.843(2) . ?
Si4B O12B 1.6203(15) . ?
Si4B O3B 1.6231(16) . ?
Si4B O4B 1.6249(15) . ?
Si4B C44D 1.842(2) . ?
Si5B O8B 1.6213(15) . ?
Si5B O9B 1.6229(15) . ?
Si5B O5B 1.6232(15) . ?
Si5B C48D 1.845(2) . ?
Si6B O5B 1.6198(16) . ?
Si6B O10B 1.6212(15) . ?
Si6B O6B 1.6241(15) . ?
Si6B C52D 1.843(2) . ?
Si7B O11B 1.6152(15) . ?
Si7B O6B 1.6240(15) . ?
Si7B O7B 1.6265(15) . ?
Si7B C56D 1.842(2) . ?
Si8B O12B 1.6207(15) . ?
Si8B O7B 1.6241(15) . ?
Si8B O8B 1.6252(15) . ?
Si8B C60D 1.846(2) . ?
C36D C37D 1.542(3) . ?
C37D C39D 1.516(4) . ?
C37D C38D 1.523(3) . ?
C40D C41D 1.540(3) . ?
C41D C42D 1.521(4) . ?
C41D C43D 1.524(3) . ?
C44D C45D 1.542(3) . ?
C45D C46D 1.525(3) . ?
C45D C47D 1.526(3) . ?
C48D C49D 1.547(3) . ?
C49D C51D 1.519(3) . ?
C49D C50D 1.519(4) . ?
C52D C53D 1.532(3) . ?
C53D C55D 1.528(3) . ?
C53D C54D 1.532(3) . ?
C56D C57D 1.537(3) . ?
C57D C59D 1.441(7) . ?
C57D C58D 1.488(4) . ?
C57D C69D 1.646(7) . ?
C60D C61D 1.543(3) . ?
C61D C62D 1.523(3) . ?
C61D C63D 1.525(4) . ?
O1 C1 1.343(4) . ?
O1 C3 1.453(4) . ?
O2 C1 1.246(5) . ?
C1 C2 1.459(6) . ?
C3 C4 1.489(5) . ?
O11 C11 1.319(18) . ?
O11 C31 1.465(18) . ?
O21 C11 1.275(18) . ?
C21 C11 1.491(19) . ?
C31 C41 1.524(19) . ?
O3 C5 1.351(5) . ?
O3 C7 1.439(5) . ?
O4 C5 1.273(5) . ?
C5 C6 1.414(6) . ?
C7 C8 1.442(6) . ?
O31 C51 1.304(16) . ?
O31 C71 1.506(17) . ?
O41 C51 1.304(16) . ?
C51 C61 1.497(18) . ?
C51 C71 1.87(3) . ?
C71 C81 1.561(18) . ?
C1C C2E 1.514(19) . ?
C1C C2C 1.541(3) . ?
C1C Si1A 1.848(2) . ?
C2C C3C 1.530(4) . ?
C3C N4C 1.465(4) . ?
N4C C8C 1.336(3) . ?
N4C N5C 1.361(5) . ?
N5C N6C 1.316(3) . ?
N6C C7C 1.369(3) . ?
C7C C8C 1.372(3) . ?
C7C C9C 1.487(3) . ?
C9C O10C 1.441(3) . ?
O10C C11C 1.369(3) . ?
C11C C16C 1.386(4) . ?
C11C C12C 1.429(5) . ?
C12C C13C 1.362(6) . ?
C13C C14C 1.424(6) . ?
C14C C15C 1.393(4) . ?
C14C C17C 1.552(5) . ?
C15C C16C 1.393(3) . ?
C17C C24C 1.531(5) . ?
C17C C30C 1.537(5) . ?
C17C C18C 1.551(4) . ?
C18C C23C 1.392(3) . ?
C18C C19C 1.396(4) . ?
C19C C20C 1.386(5) . ?
C20C C21C 1.388(4) . ?
C21C C22C 1.380(4) . ?
C22C C23C 1.400(4) . ?
C24C C25C 1.388(4) . ?
C24C C29C 1.429(4) . ?
C25C C26C 1.387(4) . ?
C26C C27C 1.402(4) . ?
C27C C28C 1.381(4) . ?
C28C C29C 1.394(3) . ?
C30C C31C 1.398(3) . ?
C30C C35C 1.399(3) . ?
C31C C32C 1.392(4) . ?
C32C C33C 1.384(4) . ?
C33C C34C 1.390(4) . ?
C34C C35C 1.389(3) . ?
C2E C3E 1.45(3) . ?
C3E N4E 1.37(3) . ?
N4E C8E 1.386(10) . ?
N4E N5E 1.386(10) . ?
N5E N6E 1.375(9) . ?
N6E C7E 1.379(10) . ?
C7E C8E 1.377(10) . ?
C7E C9E 1.47(3) . ?
C9E O10E 1.46(3) . ?
O10E C11E 1.37(3) . ?
C11E C12E 1.07(3) . ?
C11E C16E 1.49(3) . ?
C12E C13E 1.65(5) . ?
C13E C14E 1.09(4) . ?
C14E C15E 1.38(3) . ?
C14E C17E 1.61(4) . ?
C15E C16E 1.36(3) . ?
C17E C30E 1.44(3) . ?
C17E C18E 1.56(3) . ?
C17E C24E 1.69(4) . ?
C18E C23E 1.33(3) . ?
C18E C19E 1.41(3) . ?
C19E C20E 1.39(3) . ?
C20E C21E 1.40(3) . ?
C21E C22E 1.42(3) . ?
C22E C23E 1.35(3) . ?
C24E C29E 1.25(3) . ?
C24E C25E 1.51(3) . ?
C25E C26E 1.37(3) . ?
C26E C27E 1.42(3) . ?
C27E C28E 1.18(3) . ?
C28E C29E 1.45(3) . ?
C30E C35E 1.30(3) . ?
C30E C31E 1.45(3) . ?
C31E C32E 1.36(3) . ?
C32E C33E 1.38(3) . ?
C33E C34E 1.42(3) . ?
C34E C35E 1.48(4) . ?
Si1A O9A 1.6159(15) . ?
Si1A O4A 1.6211(15) . ?
Si1A O1A 1.6227(15) . ?
Si2A O10A 1.6188(15) . ?
Si2A O2A 1.6225(15) . ?
Si2A O1A 1.6267(15) . ?
Si2A C36A 1.844(2) . ?
Si3A O11A 1.6177(15) . ?
Si3A O2A 1.6221(15) . ?
Si3A O3A 1.6261(15) . ?
Si3A C40A 1.843(2) . ?
Si4A O12A 1.6173(15) . ?
Si4A O3A 1.6236(16) . ?
Si4A O4A 1.6278(15) . ?
Si4A C44A 1.842(2) . ?
Si5A O5A 1.6241(15) . ?
Si5A O9A 1.6255(15) . ?
Si5A O8A 1.6258(15) . ?
Si5A C48A 1.834(2) . ?
Si6A O5A 1.6196(16) . ?
Si6A O10A 1.6229(15) . ?
Si6A O6A 1.6246(15) . ?
Si6A C52A 1.844(2) . ?
Si7A O11A 1.6165(15) . ?
Si7A O6A 1.6211(15) . ?
Si7A O7A 1.6247(15) . ?
Si7A C56A 1.844(2) . ?
Si8A O12A 1.6224(15) . ?
Si8A O8A 1.6237(15) . ?
Si8A O7A 1.6241(16) . ?
Si8A C60A 1.847(2) . ?
C36A C37A 1.538(3) . ?
C37A C38A 1.528(3) . ?
C37A C39A 1.532(3) . ?
C40A C41A 1.541(3) . ?
C41A C42A 1.513(4) . ?
C41A C43A 1.523(4) . ?
C44A C45A 1.537(3) . ?
C45A C46A 1.526(3) . ?
C45A C47A 1.527(3) . ?
C48A C49A 1.537(3) . ?
C49A C51A 1.491(4) . ?
C49A C50A 1.545(4) . ?
C52A C53A 1.536(3) . ?
C53A C54A 1.523(3) . ?
C53A C55A 1.526(3) . ?
C56A C57A 1.535(3) . ?
C57A C59A 1.442(7) . ?
C57A C58A 1.483(4) . ?
C57A C69A 1.678(7) . ?
C60A C61A 1.542(3) . ?
C61A C62A 1.523(3) . ?
C61A C63A 1.526(4) . ?
